data_7064197
loop_
_publ_author_name
'Sokolov, Vladislav A.'
'Bakulina, Olga'
'Boyarskaya, Irina A.'
'Spiridonova, Dar'ya V.'
'Kryukova, Mariya A.'
'Vasilyev, Aleksander'

_publ_section_title
;
 Synthesis of CCl3-substituted amides, ketones, indenes by intermolecular
 reactions of \b-CCl3-enones or \b-CCl3-\b-hydroxy ketones with various
 nucleophiles in CF3SO3H
;
_journal_name_full 'New Journal of Chemistry'
_journal_paper_doi 10.1039/D5NJ03928B
_journal_year 2026
_chemical_formula_moiety 'C24 H39 B21 F3 P, C H2 Cl2'
_chemical_formula_sum 'C25 H41 B21 Cl2 F3 P'
_chemical_formula_weight 727.46
_space_group_crystal_system triclinic
_space_group_IT_number 2
_space_group_name_Hall '-P 1'
_space_group_name_H-M_alt 'P -1'
_atom_sites_solution_hydrogens mixed
_atom_sites_solution_primary direct
_audit_block_doi 10.5517/ccdc.csd.cc2pmwt1
_audit_creation_date 2025-01-23
_audit_creation_method
;
Olex2 1.5
(compiled 2024.01.12 svn.r2f8d729c for OlexSys, GUI svn.r6928)
;
_audit_update_record
;
2025-09-26 deposited with the CCDC.	2025-12-09 downloaded from the CCDC.
;
_cell_angle_alpha 94.433(2)
_cell_angle_beta 106.841(3)
_cell_angle_gamma 97.095(2)
_cell_formula_units_Z 2
_cell_length_a 10.6621(5)
_cell_length_b 11.0433(5)
_cell_length_c 16.7913(8)
_cell_measurement_reflns_used 9997
_cell_measurement_temperature 150(2)
_cell_measurement_theta_max 27.07
_cell_measurement_theta_min 2.55
_cell_volume 1864.45(15)
_computing_cell_refinement 'Bruker SAINT'
_computing_data_collection 'Bruker APEX2'
_computing_data_reduction 'Bruker SAINT'
_computing_molecular_graphics 'Olex2 1.5 (Dolomanov et al., 2009)'
_computing_publication_material 'Olex2 1.5 (Dolomanov et al., 2009)'
_computing_structure_refinement 'SHELXL-2019/1 (Sheldrick, 2019)'
_computing_structure_solution 'SHELXS-97 (Sheldrick 2008)'
_diffrn_ambient_temperature 150(2)
_diffrn_measured_fraction_theta_full 0.999
_diffrn_measured_fraction_theta_max 0.996
_diffrn_measurement_device_type 'Bruker APEX-II CCD'
_diffrn_measurement_method '\f and \w scans'
_diffrn_radiation_type MoK\a
_diffrn_radiation_wavelength 0.71073
_diffrn_reflns_av_R_equivalents 0.0542
_diffrn_reflns_av_unetI/netI 0.0326
_diffrn_reflns_Laue_measured_fraction_full 0.999
_diffrn_reflns_Laue_measured_fraction_max 0.996
_diffrn_reflns_limit_h_max 13
_diffrn_reflns_limit_h_min -13
_diffrn_reflns_limit_k_max 14
_diffrn_reflns_limit_k_min -14
_diffrn_reflns_limit_l_max 21
_diffrn_reflns_limit_l_min -21
_diffrn_reflns_number 75123
_diffrn_reflns_point_group_measured_fraction_full 0.999
_diffrn_reflns_point_group_measured_fraction_max 0.996
_diffrn_reflns_theta_full 25.242
_diffrn_reflns_theta_max 27.122
_diffrn_reflns_theta_min 1.872
_exptl_absorpt_coefficient_mu 0.254
_exptl_absorpt_correction_T_max 0.918
_exptl_absorpt_correction_T_min 0.900
_exptl_absorpt_correction_type multi-scan
_exptl_absorpt_process_details SADabs
_exptl_crystal_colour colourless
_exptl_crystal_colour_primary colourless
_exptl_crystal_density_diffrn 1.296
_exptl_crystal_description SLAB
_exptl_crystal_F_000 744
_exptl_crystal_size_max 0.143
_exptl_crystal_size_mid 0.112
_exptl_crystal_size_min 0.06
_refine_diff_density_max 0.487
_refine_diff_density_min -0.679
_refine_diff_density_rms 0.065
_refine_ls_extinction_method none
_refine_ls_goodness_of_fit_ref 1.088
_refine_ls_hydrogen_treatment constr
_refine_ls_matrix_type full
_refine_ls_number_parameters 471
_refine_ls_number_reflns 8219
_refine_ls_number_restraints 0
_refine_ls_restrained_S_all 1.088
_refine_ls_R_factor_all 0.0754
_refine_ls_R_factor_gt 0.0521
_refine_ls_shift/su_max 0.001
_refine_ls_shift/su_mean 0.000
_refine_ls_structure_factor_coef Fsqd
_refine_ls_weighting_details 'w=1/[\s^2^(Fo^2^)+(0.0491P)^2^+2.4718P] where P=(Fo^2^+2Fc^2^)/3'
_refine_ls_weighting_scheme calc
_refine_ls_wR_factor_gt 0.1210
_refine_ls_wR_factor_ref 0.1448
_reflns_Friedel_coverage 0.000
_reflns_number_gt 6447
_reflns_number_total 8219
_reflns_threshold_expression 'I > 2\s(I)'
_cod_data_source_file d5nj03928b2.cif
_cod_data_source_block (p-F-C6H4)3P-HBMeoCb2
_cod_depositor_comments
;
The following automatic conversions were performed:

data item '_exptl_absorpt_correction_type' value 'Multi-scan' was
changed to 'multi-scan' in accordance with the
/home/data/users/saulius/crontab/automatic-downloads/rss-feeds/RSC/lib/dictionaries/cif_core.dic
dictionary named 'cif_core.dic' version 2.4.2 last updated on
2011-04-26.

data item '_atom_sites_solution_primary' value 'DIRECT METHOD' was
changed to 'direct'.

Automatic conversion script
Id: cif_fix_values 8170 2020-07-09 18:12:32Z antanas 
;
_cod_database_code 7064197
_shelx_shelxl_version_number 2019/1
_shelx_space_group_comment
;
The symmetry employed for this shelxl refinement is uniquely defined 
by the following loop, which should always be used as a source of 
symmetry information in preference to the above space-group names. 
They are only intended as comments. 
;
_shelx_estimated_absorpt_t_max 0.985
_shelx_estimated_absorpt_t_min 0.965
_olex2_refinement_description
;
1.a Riding coordinates:
 B1(H1)
;
_olex2_submission_special_instructions 'No special instructions were received'

loop_
_space_group_symop_operation_xyz
'x, y, z'
'-x, -y, -z'

loop_
_atom_site_label
_atom_site_type_symbol
_atom_site_fract_x
_atom_site_fract_y
_atom_site_fract_z
_atom_site_U_iso_or_equiv
_atom_site_adp_type
_atom_site_occupancy
_atom_site_site_symmetry_order
_atom_site_calc_flag
_atom_site_refinement_flags_posn
_atom_site_refinement_flags_adp
_atom_site_refinement_flags_occupancy
_atom_site_disorder_assembly
_atom_site_disorder_group
P1 P -2.15086(5) 0.29993(5) -0.28779(3) 0.01940(13) Uani 1 1 d . . . . .
F1 F -2.51202(17) 0.11516(16) -0.62921(10) 0.0495(4) Uani 1 1 d . . . . .
F2 F -2.47113(15) 0.06176(15) -0.09051(10) 0.0415(4) Uani 1 1 d . . . . .
F3 F -2.20734(16) 0.82665(13) -0.26571(12) 0.0489(4) Uani 1 1 d . . . . .
C1 C -1.8847(2) 0.28538(19) -0.32482(13) 0.0202(4) Uani 1 1 d . . . . .
C2 C -1.8047(2) 0.1814(2) -0.36708(14) 0.0238(4) Uani 1 1 d . . . . .
C3 C -1.7983(2) 0.0565(2) -0.33669(15) 0.0288(5) Uani 1 1 d . . . . .
H3A H -1.868388 0.037560 -0.310539 0.043 Uiso 1 1 calc R U . . .
H3B H -1.711661 0.056697 -0.295535 0.043 Uiso 1 1 calc R U . . .
H3C H -1.810753 -0.005820 -0.384256 0.043 Uiso 1 1 calc R U . . .
C4 C -1.8928(2) 0.26015(19) -0.15491(13) 0.0208(4) Uani 1 1 d . . . . .
C5 C -1.8631(2) 0.1340(2) -0.09907(14) 0.0254(5) Uani 1 1 d . . . . .
C6 C -1.9122(3) 0.0055(2) -0.14444(16) 0.0350(6) Uani 1 1 d . . . . .
H6A H -1.915802 -0.052636 -0.103635 0.052 Uiso 1 1 calc R U . . .
H6B H -1.851626 -0.016610 -0.175356 0.052 Uiso 1 1 calc R U . . .
H6C H -2.001067 0.002515 -0.183728 0.052 Uiso 1 1 calc R U . . .
C7 C -2.2526(2) 0.2447(2) -0.39571(13) 0.0220(4) Uani 1 1 d . . . . .
C8 C -2.2745(2) 0.1195(2) -0.42592(14) 0.0251(5) Uani 1 1 d . . . . .
H8 H -2.229472 0.063892 -0.391918 0.030 Uiso 1 1 calc R U . . .
C9 C -2.3610(2) 0.0760(2) -0.50464(15) 0.0295(5) Uani 1 1 d . . . . .
H9 H -2.376095 -0.008897 -0.524876 0.035 Uiso 1 1 calc R U . . .
C10 C -2.4246(2) 0.1583(2) -0.55297(15) 0.0337(5) Uani 1 1 d . . . . .
C11 C -2.4032(2) 0.2821(2) -0.52748(15) 0.0327(5) Uani 1 1 d . . . . .
H11 H -2.446757 0.337048 -0.562834 0.039 Uiso 1 1 calc R U . . .
C12 C -2.3157(2) 0.3247(2) -0.44829(14) 0.0259(5) Uani 1 1 d . . . . .
H12 H -2.298694 0.410309 -0.429723 0.031 Uiso 1 1 calc R U . . .
C13 C -2.1648(2) 0.4621(2) -0.27554(13) 0.0216(4) Uani 1 1 d . . . . .
C14 C -2.2905(2) 0.4977(2) -0.28817(14) 0.0248(4) Uani 1 1 d . . . . .
H14 H -2.366512 0.436572 -0.299755 0.030 Uiso 1 1 calc R U . . .
C15 C -2.3050(2) 0.6202(2) -0.28394(15) 0.0281(5) Uani 1 1 d . . . . .
H15 H -2.389789 0.644462 -0.291548 0.034 Uiso 1 1 calc R U . . .
C16 C -2.1930(3) 0.7066(2) -0.26836(16) 0.0308(5) Uani 1 1 d . . . . .
C17 C -2.0681(2) 0.6758(2) -0.25514(16) 0.0307(5) Uani 1 1 d . . . . .
H17 H -1.992877 0.737588 -0.244243 0.037 Uiso 1 1 calc R U . . .
C18 C -2.0547(2) 0.5525(2) -0.25810(14) 0.0253(5) Uani 1 1 d . . . . .
H18 H -1.969041 0.529533 -0.248050 0.030 Uiso 1 1 calc R U . . .
C19 C -2.2512(2) 0.2288(2) -0.22773(13) 0.0218(4) Uani 1 1 d . . . . .
C20 C -2.2875(2) 0.2982(2) -0.16729(14) 0.0262(5) Uani 1 1 d . . . . .
H20 H -2.260349 0.384679 -0.157299 0.031 Uiso 1 1 calc R U . . .
C21 C -2.3630(2) 0.2419(2) -0.12163(15) 0.0305(5) Uani 1 1 d . . . . .
H21 H -2.389865 0.289432 -0.081627 0.037 Uiso 1 1 calc R U . . .
C22 C -2.3980(2) 0.1169(2) -0.13524(15) 0.0293(5) Uani 1 1 d . . . . .
C23 C -2.3627(2) 0.0446(2) -0.19290(16) 0.0318(5) Uani 1 1 d . . . . .
H23A H -2.387953 -0.042127 -0.200826 0.038 Uiso 1 1 calc R U . . .
C24 C -2.2890(2) 0.1014(2) -0.23931(15) 0.0287(5) Uani 1 1 d . . . . .
H24A H -2.263921 0.052846 -0.279652 0.034 Uiso 1 1 calc R U . . .
B1 B -1.9685(2) 0.2400(2) -0.25808(15) 0.0188(4) Uani 1 1 d . . . . .
H1 H -2.007221 0.137933 -0.277178 0.023 Uiso 1 1 d R U . . .
B2 B -1.9549(3) 0.2101(2) -0.42622(16) 0.0251(5) Uani 1 1 d . . . . .
H2 H -2.046993 0.140502 -0.443116 0.030 Uiso 1 1 d R U . . .
B3 B -1.9553(2) 0.3694(2) -0.40416(16) 0.0232(5) Uani 1 1 d . . . . .
H3 H -2.048577 0.408107 -0.407463 0.028 Uiso 1 1 d R U . . .
B4 B -1.7118(2) 0.3089(2) -0.30273(16) 0.0232(5) Uani 1 1 d . . . . .
H4 H -1.643272 0.306072 -0.238429 0.028 Uiso 1 1 d R U . . .
B5 B -1.8042(2) 0.4302(2) -0.32733(16) 0.0233(5) Uani 1 1 d . . . . .
H5 H -1.796846 0.509153 -0.279327 0.028 Uiso 1 1 d R U . . .
B6 B -1.6742(3) 0.4127(2) -0.37100(17) 0.0271(5) Uani 1 1 d . . . . .
H6 H -1.580060 0.480084 -0.351697 0.033 Uiso 1 1 d R U . . .
B7 B -1.6745(3) 0.2533(2) -0.39409(17) 0.0271(5) Uani 1 1 d . . . . .
H7 H -1.581385 0.213674 -0.390191 0.033 Uiso 1 1 d R U . . .
B8 B -1.8259(3) 0.1926(3) -0.47147(16) 0.0291(6) Uani 1 1 d . . . . .
H8A H -1.833284 0.113419 -0.519269 0.035 Uiso 1 1 d R U . . .
B9 B -1.8261(3) 0.4501(3) -0.43447(18) 0.0287(5) Uani 1 1 d . . . . .
H9A H -1.832863 0.541947 -0.458066 0.034 Uiso 1 1 d R U . . .
B10 B -1.9215(3) 0.3128(3) -0.49656(17) 0.0290(5) Uani 1 1 d . . . . .
H10 H -1.992219 0.313398 -0.560459 0.035 Uiso 1 1 d R U . . .
B11 B -1.7454(3) 0.3409(3) -0.47600(18) 0.0309(6) Uani 1 1 d . . . . .
H11A H -1.698955 0.360726 -0.526399 0.037 Uiso 1 1 d R U . . .
B12 B -1.9156(3) 0.3733(2) -0.08708(16) 0.0278(5) Uani 1 1 d . . . . .
H12A H -1.983049 0.442212 -0.109084 0.033 Uiso 1 1 d R U . . .
B13 B -1.9783(3) 0.2182(3) -0.08357(16) 0.0268(5) Uani 1 1 d . . . . .
H13 H -2.087157 0.182051 -0.104471 0.032 Uiso 1 1 d R U . . .
B14 B -1.7352(3) 0.2200(2) -0.11951(16) 0.0254(5) Uani 1 1 d . . . . .
H14A H -1.683237 0.184980 -0.163711 0.030 Uiso 1 1 d R U . . .
B15 B -1.7624(3) 0.3751(2) -0.10914(16) 0.0258(5) Uani 1 1 d . . . . .
H15A H -1.726719 0.445491 -0.145441 0.031 Uiso 1 1 d R U . . .
B16 B -1.7635(3) 0.4128(3) -0.00485(17) 0.0330(6) Uani 1 1 d . . . . .
H16 H -1.728375 0.508289 0.028452 0.040 Uiso 1 1 d R U . . .
B17 B -1.8993(3) 0.3166(3) 0.01109(17) 0.0307(6) Uani 1 1 d . . . . .
H17A H -1.955938 0.348030 0.053490 0.037 Uiso 1 1 d R U . . .
B18 B -1.8676(3) 0.1641(3) 0.00152(16) 0.0292(5) Uani 1 1 d . . . . .
H18A H -1.901774 0.093662 0.038323 0.035 Uiso 1 1 d R U . . .
B19 B -1.7158(3) 0.1637(3) -0.02154(17) 0.0302(6) Uani 1 1 d . . . . .
H19 H -1.649599 0.093251 -0.000937 0.036 Uiso 1 1 d R U . . .
B20 B -1.6508(3) 0.3176(3) -0.02576(17) 0.0315(6) Uani 1 1 d . . . . .
H20A H -1.541300 0.349799 -0.007056 0.038 Uiso 1 1 d R U . . .
B21 B -1.7342(3) 0.2830(3) 0.04978(17) 0.0321(6) Uani 1 1 d . . . . .
H21A H -1.680843 0.292640 0.118578 0.038 Uiso 1 1 d R U . . .
Cl1 Cl -1.32214(11) 0.21477(9) -0.74940(6) 0.0743(3) Uani 1 1 d . . . . .
Cl2 Cl -1.24908(8) 0.27543(8) -0.89684(5) 0.0549(2) Uani 1 1 d . . . . .
C49 C -1.3776(4) 0.2499(4) -0.8520(3) 0.0775(13) Uani 1 1 d . . . . .
H49A H -1.420815 0.324247 -0.852503 0.093 Uiso 1 1 calc R U . . .
H49B H -1.444795 0.181251 -0.886454 0.093 Uiso 1 1 calc R U . . .

loop_
_atom_site_aniso_label
_atom_site_aniso_U_11
_atom_site_aniso_U_22
_atom_site_aniso_U_33
_atom_site_aniso_U_23
_atom_site_aniso_U_13
_atom_site_aniso_U_12
P1 0.0180(3) 0.0195(3) 0.0202(3) 0.00072(19) 0.0055(2) 0.00263(19)
F1 0.0448(9) 0.0597(11) 0.0265(8) -0.0045(7) -0.0067(7) -0.0093(8)
F2 0.0425(9) 0.0472(9) 0.0489(9) 0.0234(7) 0.0290(8) 0.0117(7)
F3 0.0450(9) 0.0208(7) 0.0724(12) 0.0000(7) 0.0035(8) 0.0113(6)
C1 0.0201(10) 0.0212(10) 0.0204(10) 0.0031(8) 0.0067(8) 0.0054(8)
C2 0.0229(11) 0.0262(11) 0.0239(11) 0.0025(8) 0.0081(9) 0.0072(8)
C3 0.0356(13) 0.0248(11) 0.0299(12) 0.0044(9) 0.0135(10) 0.0096(9)
C4 0.0193(10) 0.0232(10) 0.0204(10) 0.0038(8) 0.0058(8) 0.0050(8)
C5 0.0288(11) 0.0260(11) 0.0230(11) 0.0076(9) 0.0077(9) 0.0073(9)
C6 0.0484(15) 0.0241(12) 0.0333(13) 0.0067(10) 0.0127(12) 0.0059(10)
C7 0.0177(10) 0.0268(11) 0.0218(10) 0.0011(8) 0.0080(8) 0.0005(8)
C8 0.0240(11) 0.0263(11) 0.0254(11) -0.0005(9) 0.0094(9) 0.0020(8)
C9 0.0250(11) 0.0308(12) 0.0305(12) -0.0052(9) 0.0101(10) -0.0029(9)
C10 0.0272(12) 0.0457(15) 0.0209(11) -0.0046(10) 0.0029(9) -0.0065(10)
C11 0.0304(12) 0.0396(14) 0.0248(12) 0.0082(10) 0.0040(10) 0.0012(10)
C12 0.0252(11) 0.0274(11) 0.0233(11) 0.0027(9) 0.0057(9) 0.0017(9)
C13 0.0203(10) 0.0247(10) 0.0194(10) 0.0016(8) 0.0056(8) 0.0037(8)
C14 0.0209(10) 0.0267(11) 0.0254(11) 0.0018(9) 0.0048(9) 0.0042(8)
C15 0.0240(11) 0.0310(12) 0.0283(12) 0.0012(9) 0.0042(9) 0.0110(9)
C16 0.0370(13) 0.0182(11) 0.0340(13) -0.0003(9) 0.0052(10) 0.0080(9)
C17 0.0264(12) 0.0233(11) 0.0381(13) -0.0008(9) 0.0055(10) 0.0013(9)
C18 0.0222(11) 0.0246(11) 0.0274(11) 0.0002(9) 0.0058(9) 0.0031(8)
C19 0.0194(10) 0.0249(11) 0.0201(10) 0.0022(8) 0.0044(8) 0.0046(8)
C20 0.0291(12) 0.0253(11) 0.0264(11) 0.0026(9) 0.0106(9) 0.0071(9)
C21 0.0337(13) 0.0347(13) 0.0296(12) 0.0073(10) 0.0160(10) 0.0125(10)
C22 0.0243(11) 0.0384(13) 0.0304(12) 0.0142(10) 0.0133(10) 0.0069(9)
C23 0.0349(13) 0.0266(12) 0.0329(13) 0.0037(9) 0.0121(10) -0.0035(10)
C24 0.0332(12) 0.0251(11) 0.0270(12) -0.0028(9) 0.0120(10) -0.0011(9)
B1 0.0177(10) 0.0188(11) 0.0208(11) 0.0031(8) 0.0065(9) 0.0046(8)
B2 0.0232(12) 0.0319(13) 0.0200(12) 0.0011(10) 0.0068(10) 0.0045(10)
B3 0.0210(11) 0.0267(12) 0.0239(12) 0.0070(9) 0.0085(10) 0.0050(9)
B4 0.0199(11) 0.0256(12) 0.0255(12) 0.0051(9) 0.0076(10) 0.0053(9)
B5 0.0202(11) 0.0233(12) 0.0271(13) 0.0068(9) 0.0079(10) 0.0018(9)
B6 0.0210(12) 0.0304(13) 0.0325(14) 0.0100(11) 0.0104(10) 0.0041(10)
B7 0.0235(12) 0.0333(14) 0.0285(13) 0.0072(10) 0.0117(10) 0.0079(10)
B8 0.0294(13) 0.0388(15) 0.0218(12) 0.0033(10) 0.0103(11) 0.0092(11)
B9 0.0218(12) 0.0341(14) 0.0341(14) 0.0131(11) 0.0116(11) 0.0060(10)
B10 0.0266(13) 0.0396(15) 0.0237(13) 0.0076(11) 0.0097(10) 0.0090(11)
B11 0.0272(13) 0.0418(15) 0.0305(14) 0.0124(12) 0.0151(11) 0.0105(11)
B12 0.0327(14) 0.0277(13) 0.0246(13) 0.0009(10) 0.0097(11) 0.0091(11)
B13 0.0254(12) 0.0336(14) 0.0239(12) 0.0070(10) 0.0092(10) 0.0070(10)
B14 0.0229(12) 0.0321(13) 0.0223(12) 0.0066(10) 0.0066(10) 0.0071(10)
B15 0.0263(13) 0.0271(13) 0.0216(12) 0.0005(9) 0.0054(10) 0.0010(10)
B16 0.0389(15) 0.0316(14) 0.0246(13) -0.0044(11) 0.0066(12) 0.0024(12)
B17 0.0334(14) 0.0378(15) 0.0225(13) 0.0016(11) 0.0098(11) 0.0093(12)
B18 0.0295(13) 0.0391(15) 0.0213(12) 0.0084(10) 0.0088(10) 0.0084(11)
B19 0.0263(13) 0.0427(15) 0.0235(13) 0.0106(11) 0.0058(10) 0.0120(11)
B20 0.0254(13) 0.0454(16) 0.0201(12) 0.0032(11) 0.0034(10) 0.0012(11)
B21 0.0313(14) 0.0433(16) 0.0201(12) 0.0041(11) 0.0053(11) 0.0058(12)
Cl1 0.0905(7) 0.0616(5) 0.0678(6) 0.0289(5) 0.0197(5) -0.0028(5)
Cl2 0.0566(5) 0.0517(4) 0.0507(4) 0.0134(3) 0.0044(4) 0.0111(4)
C49 0.0442(19) 0.094(3) 0.080(3) 0.043(2) -0.0019(18) -0.0119(19)

loop_
_atom_type_symbol
_atom_type_description
_atom_type_scat_dispersion_real
_atom_type_scat_dispersion_imag
_atom_type_scat_source
C C 0.0033 0.0016 'International Tables Vol C Tables 4.2.6.8 and 6.1.1.4'
H H 0.0000 0.0000 'International Tables Vol C Tables 4.2.6.8 and 6.1.1.4'
B B 0.0013 0.0007 'International Tables Vol C Tables 4.2.6.8 and 6.1.1.4'
Cl Cl 0.1484 0.1585 'International Tables Vol C Tables 4.2.6.8 and 6.1.1.4'
F F 0.0171 0.0103 'International Tables Vol C Tables 4.2.6.8 and 6.1.1.4'
P P 0.1023 0.0942 'International Tables Vol C Tables 4.2.6.8 and 6.1.1.4'

loop_
_citation_id
_citation_doi
_citation_year
1 10.1021/acs.inorgchem.5c04710 2025

loop_
_geom_angle_atom_site_label_1
_geom_angle_atom_site_label_2
_geom_angle_atom_site_label_3
_geom_angle
_geom_angle_site_symmetry_1
_geom_angle_site_symmetry_3
_geom_angle_publ_flag
C7 P1 B1 112.40(10) . . ?
C13 P1 C7 104.41(10) . . ?
C13 P1 C19 104.67(10) . . ?
C13 P1 B1 121.58(10) . . ?
C19 P1 C7 101.75(10) . . ?
C19 P1 B1 110.00(9) . . ?
C2 C1 B2 58.64(13) . . ?
C2 C1 B4 58.75(13) . . ?
B1 C1 C2 119.47(16) . . ?
B1 C1 B2 112.99(16) . . ?
B1 C1 B3 119.99(16) . . ?
B1 C1 B4 125.68(17) . . ?
B1 C1 B5 128.36(17) . . ?
B2 C1 B4 108.43(16) . . ?
B3 C1 C2 106.65(16) . . ?
B3 C1 B2 61.33(14) . . ?
B3 C1 B4 110.00(16) . . ?
B3 C1 B5 61.30(14) . . ?
B5 C1 C2 106.47(16) . . ?
B5 C1 B2 110.24(16) . . ?
B5 C1 B4 60.90(13) . . ?
C3 C2 C1 119.52(17) . . ?
C3 C2 B2 117.55(19) . . ?
C3 C2 B4 119.53(19) . . ?
C3 C2 B7 119.74(18) . . ?
C3 C2 B8 118.67(19) . . ?
B2 C2 C1 60.88(13) . . ?
B2 C2 B4 112.28(17) . . ?
B2 C2 B7 113.47(17) . . ?
B2 C2 B8 62.55(14) . . ?
B4 C2 C1 61.11(13) . . ?
B4 C2 B8 113.35(18) . . ?
B7 C2 C1 111.97(17) . . ?
B7 C2 B4 62.64(15) . . ?
B7 C2 B8 62.18(15) . . ?
B8 C2 C1 111.68(16) . . ?
C2 C3 H3A 109.5 . . ?
C2 C3 H3B 109.5 . . ?
C2 C3 H3C 109.5 . . ?
H3A C3 H3B 109.5 . . ?
H3A C3 H3C 109.5 . . ?
H3B C3 H3C 109.5 . . ?
C5 C4 B13 57.73(13) . . ?
B1 C4 C5 120.75(16) . . ?
B1 C4 B12 124.14(17) . . ?
B1 C4 B13 121.32(17) . . ?
B1 C4 B14 117.78(17) . . ?
B1 C4 B15 121.90(17) . . ?
B12 C4 C5 106.43(16) . . ?
B12 C4 B13 61.38(15) . . ?
B12 C4 B14 111.48(17) . . ?
B14 C4 C5 58.26(13) . . ?
B14 C4 B13 107.73(16) . . ?
B15 C4 C5 107.00(16) . . ?
B15 C4 B12 62.44(15) . . ?
B15 C4 B13 111.07(17) . . ?
B15 C4 B14 61.98(14) . . ?
C6 C5 C4 119.32(18) . . ?
C6 C5 B13 117.4(2) . . ?
C6 C5 B14 118.7(2) . . ?
C6 C5 B18 119.37(19) . . ?
C6 C5 B19 119.7(2) . . ?
B13 C5 C4 61.43(13) . . ?
B13 C5 B14 112.79(18) . . ?
B13 C5 B18 62.50(15) . . ?
B13 C5 B19 114.01(19) . . ?
B14 C5 C4 60.54(13) . . ?
B14 C5 B18 113.69(19) . . ?
B14 C5 B19 62.75(15) . . ?
B18 C5 C4 111.59(17) . . ?
B19 C5 C4 111.50(17) . . ?
B19 C5 B18 62.50(15) . . ?
C5 C6 H6A 109.5 . . ?
C5 C6 H6B 109.5 . . ?
C5 C6 H6C 109.5 . . ?
H6A C6 H6B 109.5 . . ?
H6A C6 H6C 109.5 . . ?
H6B C6 H6C 109.5 . . ?
C8 C7 P1 120.74(17) . . ?
C12 C7 P1 120.89(17) . . ?
C12 C7 C8 118.3(2) . . ?
C7 C8 H8 119.6 . . ?
C9 C8 C7 120.8(2) . . ?
C9 C8 H8 119.6 . . ?
C8 C9 H9 120.7 . . ?
C10 C9 C8 118.6(2) . . ?
C10 C9 H9 120.7 . . ?
F1 C10 C9 118.6(2) . . ?
F1 C10 C11 118.6(2) . . ?
C11 C10 C9 122.8(2) . . ?
C10 C11 H11 121.0 . . ?
C10 C11 C12 118.0(2) . . ?
C12 C11 H11 121.0 . . ?
C7 C12 H12 119.3 . . ?
C11 C12 C7 121.4(2) . . ?
C11 C12 H12 119.3 . . ?
C14 C13 P1 119.52(16) . . ?
C18 C13 P1 121.57(16) . . ?
C18 C13 C14 118.8(2) . . ?
C13 C14 H14 119.6 . . ?
C15 C14 C13 120.8(2) . . ?
C15 C14 H14 119.6 . . ?
C14 C15 H15 120.9 . . ?
C16 C15 C14 118.2(2) . . ?
C16 C15 H15 120.9 . . ?
F3 C16 C15 118.2(2) . . ?
F3 C16 C17 118.9(2) . . ?
C17 C16 C15 122.9(2) . . ?
C16 C17 H17 120.8 . . ?
C16 C17 C18 118.3(2) . . ?
C18 C17 H17 120.8 . . ?
C13 C18 H18 119.5 . . ?
C17 C18 C13 120.9(2) . . ?
C17 C18 H18 119.5 . . ?
C20 C19 P1 121.50(17) . . ?
C20 C19 C24 118.5(2) . . ?
C24 C19 P1 119.95(17) . . ?
C19 C20 H20 119.7 . . ?
C21 C20 C19 120.5(2) . . ?
C21 C20 H20 119.7 . . ?
C20 C21 H21 120.6 . . ?
C22 C21 C20 118.9(2) . . ?
C22 C21 H21 120.6 . . ?
F2 C22 C21 119.0(2) . . ?
F2 C22 C23 118.3(2) . . ?
C21 C22 C23 122.7(2) . . ?
C22 C23 H23A 120.9 . . ?
C22 C23 C24 118.2(2) . . ?
C24 C23 H23A 120.9 . . ?
C19 C24 H24A 119.4 . . ?
C23 C24 C19 121.1(2) . . ?
C23 C24 H24A 119.4 . . ?
P1 B1 H1 97.0 . . ?
C1 B1 P1 110.52(14) . . ?
C1 B1 H1 106.9 . . ?
C4 B1 P1 111.89(14) . . ?
C4 B1 C1 120.11(17) . . ?
C4 B1 H1 107.7 . . ?
C1 B2 H2 121.5 . . ?
C1 B2 B3 58.90(13) . . ?
C1 B2 B8 108.59(18) . . ?
C1 B2 B10 107.58(18) . . ?
C2 B2 C1 60.48(13) . . ?
C2 B2 H2 122.7 . . ?
C2 B2 B3 106.19(18) . . ?
C2 B2 B8 59.10(14) . . ?
C2 B2 B10 106.16(18) . . ?
B3 B2 H2 122.8 . . ?
B3 B2 B8 107.88(18) . . ?
B3 B2 B10 60.11(15) . . ?
B8 B2 H2 121.3 . . ?
B8 B2 B10 59.93(15) . . ?
B10 B2 H2 122.4 . . ?
C1 B3 B2 59.77(13) . . ?
C1 B3 H3 122.0 . . ?
C1 B3 B5 59.35(13) . . ?
C1 B3 B9 107.96(17) . . ?
C1 B3 B10 108.30(17) . . ?
B2 B3 H3 122.1 . . ?
B2 B3 B10 60.14(15) . . ?
B5 B3 B2 107.46(17) . . ?
B5 B3 H3 121.5 . . ?
B5 B3 B9 60.60(14) . . ?
B5 B3 B10 108.92(18) . . ?
B9 B3 B2 108.07(18) . . ?
B9 B3 H3 121.3 . . ?
B9 B3 B10 60.44(15) . . ?
B10 B3 H3 121.1 . . ?
C1 B4 H4 122.2 . . ?
C1 B4 B5 58.84(13) . . ?
C1 B4 B6 106.76(17) . . ?
C1 B4 B7 107.89(17) . . ?
C2 B4 C1 60.14(13) . . ?
C2 B4 H4 123.9 . . ?
C2 B4 B5 105.95(17) . . ?
C2 B4 B6 105.18(18) . . ?
C2 B4 B7 58.52(14) . . ?
B5 B4 H4 122.1 . . ?
B5 B4 B6 60.04(14) . . ?
B5 B4 B7 108.08(18) . . ?
B6 B4 H4 122.4 . . ?
B6 B4 B7 59.90(15) . . ?
B7 B4 H4 121.6 . . ?
C1 B5 B3 59.35(13) . . ?
C1 B5 B4 60.26(13) . . ?
C1 B5 H5 122.0 . . ?
C1 B5 B6 108.05(17) . . ?
C1 B5 B9 107.38(18) . . ?
B3 B5 B4 107.95(18) . . ?
B3 B5 H5 121.7 . . ?
B3 B5 B6 107.98(18) . . ?
B3 B5 B9 59.87(14) . . ?
B4 B5 H5 121.6 . . ?
B4 B5 B6 60.24(14) . . ?
B4 B5 B9 108.28(18) . . ?
B6 B5 H5 121.8 . . ?
B6 B5 B9 60.13(14) . . ?
B9 B5 H5 121.8 . . ?
B4 B6 H6 121.5 . . ?
B4 B6 B9 107.95(17) . . ?
B4 B6 B11 108.34(19) . . ?
B5 B6 B4 59.72(14) . . ?
B5 B6 H6 121.5 . . ?
B5 B6 B7 108.02(18) . . ?
B5 B6 B9 60.24(14) . . ?
B5 B6 B11 108.24(18) . . ?
B7 B6 B4 60.14(14) . . ?
B7 B6 H6 121.6 . . ?
B7 B6 B9 108.05(19) . . ?
B7 B6 B11 60.28(16) . . ?
B9 B6 H6 121.9 . . ?
B9 B6 B11 59.87(15) . . ?
B11 B6 H6 121.7 . . ?
C2 B7 B4 58.84(14) . . ?
C2 B7 B6 105.46(17) . . ?
C2 B7 H7 123.8 . . ?
C2 B7 B8 59.23(14) . . ?
C2 B7 B11 105.69(18) . . ?
B4 B7 H7 121.6 . . ?
B4 B7 B11 108.05(18) . . ?
B6 B7 B4 59.96(14) . . ?
B6 B7 H7 122.4 . . ?
B6 B7 B11 60.10(16) . . ?
B8 B7 B4 107.88(18) . . ?
B8 B7 B6 107.80(18) . . ?
B8 B7 H7 121.5 . . ?
B8 B7 B11 59.79(16) . . ?
B11 B7 H7 122.2 . . ?
C2 B8 B2 58.35(14) . . ?
C2 B8 B7 58.59(14) . . ?
C2 B8 H8A 124.5 . . ?
C2 B8 B10 105.69(18) . . ?
C2 B8 B11 105.80(19) . . ?
B2 B8 H8A 122.1 . . ?
B7 B8 B2 107.13(18) . . ?
B7 B8 H8A 121.7 . . ?
B7 B8 B10 108.9(2) . . ?
B7 B8 B11 60.56(16) . . ?
B10 B8 B2 60.06(15) . . ?
B10 B8 H8A 121.3 . . ?
B11 B8 B2 108.14(19) . . ?
B11 B8 H8A 121.5 . . ?
B11 B8 B10 60.68(16) . . ?
B3 B9 B5 59.53(14) . . ?
B3 B9 B6 107.32(18) . . ?
B3 B9 H9A 122.2 . . ?
B3 B9 B10 60.03(15) . . ?
B3 B9 B11 108.21(19) . . ?
B5 B9 H9A 122.4 . . ?
B5 B9 B10 107.74(18) . . ?
B6 B9 B5 59.63(14) . . ?
B6 B9 H9A 121.9 . . ?
B6 B9 B10 108.09(19) . . ?
B10 B9 H9A 121.4 . . ?
B11 B9 B5 107.96(18) . . ?
B11 B9 B6 60.14(15) . . ?
B11 B9 H9A 121.0 . . ?
B11 B9 B10 60.39(16) . . ?
B2 B10 B9 107.05(18) . . ?
B2 B10 H10 122.2 . . ?
B2 B10 B11 107.20(18) . . ?
B3 B10 B2 59.75(14) . . ?
B3 B10 B9 59.53(15) . . ?
B3 B10 H10 122.0 . . ?
B3 B10 B11 107.18(19) . . ?
B8 B10 B2 60.01(15) . . ?
B8 B10 B3 107.66(18) . . ?
B8 B10 B9 107.17(19) . . ?
B8 B10 H10 122.1 . . ?
B8 B10 B11 59.54(15) . . ?
B9 B10 H10 122.3 . . ?
B9 B10 B11 59.59(16) . . ?
B11 B10 H10 122.3 . . ?
B6 B11 B7 59.62(15) . . ?
B6 B11 B10 107.68(18) . . ?
B6 B11 H11A 122.0 . . ?
B7 B11 B10 107.44(18) . . ?
B7 B11 H11A 122.1 . . ?
B8 B11 B6 107.29(18) . . ?
B8 B11 B7 59.64(15) . . ?
B8 B11 B9 107.70(18) . . ?
B8 B11 B10 59.78(15) . . ?
B8 B11 H11A 122.1 . . ?
B9 B11 B6 59.99(15) . . ?
B9 B11 B7 107.63(19) . . ?
B9 B11 B10 60.01(15) . . ?
B9 B11 H11A 121.7 . . ?
B10 B11 H11A 121.9 . . ?
C4 B12 H12A 122.0 . . ?
C4 B12 B13 60.59(14) . . ?
C4 B12 B15 58.74(14) . . ?
C4 B12 B16 106.70(18) . . ?
C4 B12 B17 108.42(18) . . ?
B13 B12 H12A 121.8 . . ?
B13 B12 B15 107.53(18) . . ?
B13 B12 B16 107.52(19) . . ?
B13 B12 B17 59.98(15) . . ?
B15 B12 H12A 122.0 . . ?
B15 B12 B16 59.82(15) . . ?
B15 B12 B17 108.38(19) . . ?
B16 B12 H12A 122.3 . . ?
B17 B12 H12A 121.3 . . ?
B17 B12 B16 60.26(16) . . ?
C4 B13 B12 58.03(13) . . ?
C4 B13 H13 122.0 . . ?
C4 B13 B17 106.51(18) . . ?
C4 B13 B18 108.54(18) . . ?
C5 B13 C4 60.83(13) . . ?
C5 B13 B12 106.23(18) . . ?
C5 B13 H13 122.9 . . ?
C5 B13 B17 105.94(18) . . ?
C5 B13 B18 59.25(14) . . ?
B12 B13 H13 122.4 . . ?
B12 B13 B17 60.15(15) . . ?
B17 B13 H13 122.6 . . ?
B18 B13 B12 108.02(19) . . ?
B18 B13 H13 121.4 . . ?
B18 B13 B17 59.74(15) . . ?
C4 B14 H14A 122.0 . . ?
C4 B14 B15 58.29(13) . . ?
C4 B14 B19 108.81(18) . . ?
C4 B14 B20 106.62(18) . . ?
C5 B14 C4 61.20(13) . . ?
C5 B14 H14A 123.0 . . ?
C5 B14 B15 106.41(18) . . ?
C5 B14 B19 58.72(14) . . ?
C5 B14 B20 105.54(18) . . ?
B15 B14 H14A 122.5 . . ?
B19 B14 H14A 121.0 . . ?
B19 B14 B15 108.31(19) . . ?
B20 B14 H14A 122.6 . . ?
B20 B14 B15 59.97(15) . . ?
B20 B14 B19 60.04(16) . . ?
C4 B15 B12 58.82(14) . . ?
C4 B15 B14 59.73(14) . . ?
C4 B15 H15A 122.4 . . ?
C4 B15 B16 107.05(18) . . ?
C4 B15 B20 107.63(18) . . ?
B12 B15 B14 106.85(18) . . ?
B12 B15 H15A 122.1 . . ?
B14 B15 H15A 122.3 . . ?
B16 B15 B12 60.19(15) . . ?
B16 B15 B14 107.55(19) . . ?
B16 B15 H15A 121.8 . . ?
B20 B15 B12 108.22(19) . . ?
B20 B15 B14 59.80(15) . . ?
B20 B15 H15A 121.5 . . ?
B20 B15 B16 60.33(16) . . ?
B12 B16 H16 122.3 . . ?
B12 B16 B17 59.84(16) . . ?
B12 B16 B20 107.65(19) . . ?
B15 B16 B12 59.99(15) . . ?
B15 B16 H16 121.8 . . ?
B15 B16 B17 108.18(19) . . ?
B15 B16 B20 59.82(15) . . ?
B17 B16 H16 121.5 . . ?
B20 B16 H16 121.6 . . ?
B20 B16 B17 108.3(2) . . ?
B21 B16 B12 108.2(2) . . ?
B21 B16 B15 108.52(19) . . ?
B21 B16 H16 120.9 . . ?
B21 B16 B17 60.33(16) . . ?
B21 B16 B20 60.37(16) . . ?
B12 B17 B16 59.90(16) . . ?
B12 B17 H17A 121.5 . . ?
B12 B17 B21 107.56(19) . . ?
B13 B17 B12 59.86(15) . . ?
B13 B17 B16 107.15(18) . . ?
B13 B17 H17A 121.8 . . ?
B13 B17 B21 107.14(19) . . ?
B16 B17 H17A 122.6 . . ?
B16 B17 B21 59.47(16) . . ?
B18 B17 B12 107.92(18) . . ?
B18 B17 B13 59.90(15) . . ?
B18 B17 B16 107.12(19) . . ?
B18 B17 H17A 121.9 . . ?
B18 B17 B21 59.56(16) . . ?
B21 B17 H17A 122.6 . . ?
C5 B18 B13 58.25(14) . . ?
C5 B18 B17 105.65(18) . . ?
C5 B18 H18A 124.5 . . ?
C5 B18 B19 58.44(14) . . ?
C5 B18 B21 105.56(18) . . ?
B13 B18 H18A 122.3 . . ?
B13 B18 B19 107.20(18) . . ?
B17 B18 B13 60.36(15) . . ?
B17 B18 H18A 121.7 . . ?
B17 B18 B19 109.0(2) . . ?
B17 B18 B21 60.89(16) . . ?
B19 B18 H18A 121.1 . . ?
B21 B18 B13 108.5(2) . . ?
B21 B18 H18A 121.3 . . ?
B21 B18 B19 60.48(16) . . ?
C5 B19 B14 58.53(14) . . ?
C5 B19 B18 59.05(14) . . ?
C5 B19 H19 124.2 . . ?
C5 B19 B20 105.35(18) . . ?
C5 B19 B21 105.33(18) . . ?
B14 B19 B18 107.48(18) . . ?
B14 B19 H19 121.3 . . ?
B14 B19 B20 59.97(15) . . ?
B14 B19 B21 107.98(19) . . ?
B18 B19 H19 122.3 . . ?
B18 B19 B21 59.58(16) . . ?
B20 B19 B18 107.9(2) . . ?
B20 B19 H19 121.7 . . ?
B20 B19 B21 60.43(16) . . ?
B21 B19 H19 122.5 . . ?
B14 B20 B15 60.22(14) . . ?
B14 B20 B16 107.49(19) . . ?
B14 B20 B19 59.99(15) . . ?
B14 B20 H20A 122.0 . . ?
B14 B20 B21 107.71(19) . . ?
B15 B20 B16 59.85(15) . . ?
B15 B20 H20A 121.5 . . ?
B15 B20 B21 107.90(19) . . ?
B16 B20 H20A 122.2 . . ?
B16 B20 B21 59.57(16) . . ?
B19 B20 B15 108.48(19) . . ?
B19 B20 B16 107.7(2) . . ?
B19 B20 H20A 121.5 . . ?
B19 B20 B21 60.06(16) . . ?
B21 B20 H20A 121.8 . . ?
B16 B21 B17 60.20(16) . . ?
B16 B21 B19 107.62(19) . . ?
B16 B21 B20 60.06(16) . . ?
B16 B21 H21A 121.8 . . ?
B17 B21 H21A 121.6 . . ?
B18 B21 B16 107.69(19) . . ?
B18 B21 B17 59.55(16) . . ?
B18 B21 B19 59.94(16) . . ?
B18 B21 B20 107.47(19) . . ?
B18 B21 H21A 121.8 . . ?
B19 B21 B17 107.54(19) . . ?
B19 B21 B20 59.51(16) . . ?
B19 B21 H21A 122.2 . . ?
B20 B21 B17 107.92(19) . . ?
B20 B21 H21A 122.3 . . ?
Cl1 C49 Cl2 112.5(2) . . ?
Cl1 C49 H49A 109.1 . . ?
Cl1 C49 H49B 109.1 . . ?
Cl2 C49 H49A 109.1 . . ?
Cl2 C49 H49B 109.1 . . ?
H49A C49 H49B 107.8 . . ?

loop_
_geom_bond_atom_site_label_1
_geom_bond_atom_site_label_2
_geom_bond_distance
_geom_bond_site_symmetry_2
_geom_bond_publ_flag
P1 C7 1.833(2) . ?
P1 C13 1.816(2) . ?
P1 C19 1.822(2) . ?
P1 B1 2.067(2) . ?
F1 C10 1.356(3) . ?
F2 C22 1.355(3) . ?
F3 C16 1.351(3) . ?
C1 C2 1.737(3) . ?
C1 B1 1.692(3) . ?
C1 B2 1.743(3) . ?
C1 B3 1.728(3) . ?
C1 B4 1.753(3) . ?
C1 B5 1.728(3) . ?
C2 C3 1.510(3) . ?
C2 B2 1.704(3) . ?
C2 B4 1.712(3) . ?
C2 B7 1.706(3) . ?
C2 B8 1.718(3) . ?
C3 H3A 0.9800 . ?
C3 H3B 0.9800 . ?
C3 H3C 0.9800 . ?
C4 C5 1.749(3) . ?
C4 B1 1.670(3) . ?
C4 B12 1.713(3) . ?
C4 B13 1.759(3) . ?
C4 B14 1.738(3) . ?
C4 B15 1.711(3) . ?
C5 C6 1.512(3) . ?
C5 B13 1.693(3) . ?
C5 B14 1.697(3) . ?
C5 B18 1.711(3) . ?
C5 B19 1.700(4) . ?
C6 H6A 0.9800 . ?
C6 H6B 0.9800 . ?
C6 H6C 0.9800 . ?
C7 C8 1.402(3) . ?
C7 C12 1.392(3) . ?
C8 H8 0.9500 . ?
C8 C9 1.383(3) . ?
C9 H9 0.9500 . ?
C9 C10 1.375(4) . ?
C10 C11 1.371(4) . ?
C11 H11 0.9500 . ?
C11 C12 1.391(3) . ?
C12 H12 0.9500 . ?
C13 C14 1.405(3) . ?
C13 C18 1.388(3) . ?
C14 H14 0.9500 . ?
C14 C15 1.380(3) . ?
C15 H15 0.9500 . ?
C15 C16 1.380(3) . ?
C16 C17 1.375(3) . ?
C17 H17 0.9500 . ?
C17 C18 1.385(3) . ?
C18 H18 0.9500 . ?
C19 C20 1.395(3) . ?
C19 C24 1.397(3) . ?
C20 H20 0.9500 . ?
C20 C21 1.389(3) . ?
C21 H21 0.9500 . ?
C21 C22 1.368(3) . ?
C22 C23 1.373(3) . ?
C23 H23A 0.9500 . ?
C23 C24 1.388(3) . ?
C24 H24A 0.9500 . ?
B1 H1 1.1388 . ?
B2 H2 1.1198 . ?
B2 B3 1.770(4) . ?
B2 B8 1.776(4) . ?
B2 B10 1.777(4) . ?
B3 H3 1.1189 . ?
B3 B5 1.762(4) . ?
B3 B9 1.768(3) . ?
B3 B10 1.777(4) . ?
B4 H4 1.1198 . ?
B4 B5 1.764(3) . ?
B4 B6 1.773(4) . ?
B4 B7 1.777(4) . ?
B5 H5 1.1200 . ?
B5 B6 1.770(4) . ?
B5 B9 1.781(4) . ?
B6 H6 1.1205 . ?
B6 B7 1.772(4) . ?
B6 B9 1.779(4) . ?
B6 B11 1.781(4) . ?
B7 H7 1.1202 . ?
B7 B8 1.768(4) . ?
B7 B11 1.784(4) . ?
B8 H8A 1.1194 . ?
B8 B10 1.775(4) . ?
B8 B11 1.771(4) . ?
B9 H9A 1.1197 . ?
B9 B10 1.784(4) . ?
B9 B11 1.776(4) . ?
B10 H10 1.1195 . ?
B10 B11 1.791(4) . ?
B11 H11A 1.1195 . ?
B12 H12A 1.1210 . ?
B12 B13 1.772(4) . ?
B12 B15 1.775(4) . ?
B12 B16 1.779(4) . ?
B12 B17 1.778(4) . ?
B13 H13 1.1216 . ?
B13 B17 1.775(4) . ?
B13 B18 1.766(4) . ?
B14 H14A 1.1201 . ?
B14 B15 1.776(4) . ?
B14 B19 1.769(4) . ?
B14 B20 1.769(4) . ?
B15 H15A 1.1204 . ?
B15 B16 1.772(4) . ?
B15 B20 1.772(4) . ?
B16 H16 1.1203 . ?
B16 B17 1.785(4) . ?
B16 B20 1.781(4) . ?
B16 B21 1.772(4) . ?
B17 H17A 1.1197 . ?
B17 B18 1.763(4) . ?
B17 B21 1.787(4) . ?
B18 H18A 1.1198 . ?
B18 B19 1.770(4) . ?
B18 B21 1.764(4) . ?
B19 H19 1.1216 . ?
B19 B20 1.770(4) . ?
B19 B21 1.780(4) . ?
B20 H20A 1.1206 . ?
B20 B21 1.786(4) . ?
B21 H21A 1.1203 . ?
Cl1 C49 1.743(4) . ?
Cl2 C49 1.748(4) . ?
C49 H49A 0.9900 . ?
C49 H49B 0.9900 . ?

loop_
_geom_torsion_atom_site_label_1
_geom_torsion_atom_site_label_2
_geom_torsion_atom_site_label_3
_geom_torsion_atom_site_label_4
_geom_torsion
_geom_torsion_site_symmetry_1
_geom_torsion_site_symmetry_2
_geom_torsion_site_symmetry_3
_geom_torsion_site_symmetry_4
_geom_torsion_publ_flag
P1 C7 C8 C9 174.01(17) . . . . ?
P1 C7 C12 C11 -173.80(18) . . . . ?
P1 C13 C14 C15 -176.33(18) . . . . ?
P1 C13 C18 C17 175.11(18) . . . . ?
P1 C19 C20 C21 -179.36(18) . . . . ?
P1 C19 C24 C23 178.37(19) . . . . ?
F1 C10 C11 C12 178.4(2) . . . . ?
F2 C22 C23 C24 179.3(2) . . . . ?
F3 C16 C17 C18 -179.9(2) . . . . ?
C1 C2 B2 B3 38.52(15) . . . . ?
C1 C2 B2 B8 139.98(18) . . . . ?
C1 C2 B2 B10 101.38(18) . . . . ?
C1 C2 B4 B5 -38.32(15) . . . . ?
C1 C2 B4 B6 -100.89(17) . . . . ?
C1 C2 B4 B7 -140.06(17) . . . . ?
C1 C2 B7 B4 37.31(16) . . . . ?
C1 C2 B7 B6 -1.9(2) . . . . ?
C1 C2 B7 B8 -103.74(19) . . . . ?
C1 C2 B7 B11 -64.6(2) . . . . ?
C1 C2 B8 B2 -37.19(17) . . . . ?
C1 C2 B8 B7 104.21(19) . . . . ?
C1 C2 B8 B10 1.4(2) . . . . ?
C1 C2 B8 B11 64.7(2) . . . . ?
C1 B2 B3 B5 36.70(15) . . . . ?
C1 B2 B3 B9 100.68(18) . . . . ?
C1 B2 B3 B10 138.90(18) . . . . ?
C1 B2 B8 C2 36.18(16) . . . . ?
C1 B2 B8 B7 2.3(2) . . . . ?
C1 B2 B8 B10 -100.0(2) . . . . ?
C1 B2 B8 B11 -61.6(2) . . . . ?
C1 B2 B10 B3 -36.19(16) . . . . ?
C1 B2 B10 B8 101.71(19) . . . . ?
C1 B2 B10 B9 1.4(2) . . . . ?
C1 B2 B10 B11 64.0(2) . . . . ?
C1 B3 B5 B4 37.05(15) . . . . ?
C1 B3 B5 B6 100.73(18) . . . . ?
C1 B3 B5 B9 138.19(18) . . . . ?
C1 B3 B9 B5 -37.08(16) . . . . ?
C1 B3 B9 B6 0.0(2) . . . . ?
C1 B3 B9 B10 101.28(19) . . . . ?
C1 B3 B9 B11 63.5(2) . . . . ?
C1 B3 B10 B2 36.75(16) . . . . ?
C1 B3 B10 B8 -0.8(2) . . . . ?
C1 B3 B10 B9 -100.71(19) . . . . ?
C1 B3 B10 B11 -63.5(2) . . . . ?
C1 B4 B5 B3 -36.66(15) . . . . ?
C1 B4 B5 B6 -137.53(18) . . . . ?
C1 B4 B5 B9 -100.00(18) . . . . ?
C1 B4 B6 B5 37.12(16) . . . . ?
C1 B4 B6 B7 -101.31(19) . . . . ?
C1 B4 B6 B9 -0.4(2) . . . . ?
C1 B4 B6 B11 -63.7(2) . . . . ?
C1 B4 B7 C2 -35.81(15) . . . . ?
C1 B4 B7 B6 99.40(18) . . . . ?
C1 B4 B7 B8 -1.2(2) . . . . ?
C1 B4 B7 B11 62.0(2) . . . . ?
C1 B5 B6 B4 -38.07(16) . . . . ?
C1 B5 B6 B7 -0.8(2) . . . . ?
C1 B5 B6 B9 100.09(19) . . . . ?
C1 B5 B6 B11 62.9(2) . . . . ?
C1 B5 B9 B3 36.94(16) . . . . ?
C1 B5 B9 B6 -101.22(19) . . . . ?
C1 B5 B9 B10 -0.2(2) . . . . ?
C1 B5 B9 B11 -64.0(2) . . . . ?
C2 C1 B1 P1 -135.12(15) . . . . ?
C2 C1 B1 C4 92.2(2) . . . . ?
C2 C1 B2 B3 -135.70(17) . . . . ?
C2 C1 B2 B8 -35.60(16) . . . . ?
C2 C1 B2 B10 -98.98(18) . . . . ?
C2 C1 B3 B2 38.50(15) . . . . ?
C2 C1 B3 B5 -100.00(17) . . . . ?
C2 C1 B3 B9 -62.4(2) . . . . ?
C2 C1 B3 B10 1.6(2) . . . . ?
C2 C1 B4 B5 135.84(17) . . . . ?
C2 C1 B4 B6 98.18(19) . . . . ?
C2 C1 B4 B7 35.12(16) . . . . ?
C2 C1 B5 B3 100.29(17) . . . . ?
C2 C1 B5 B4 -38.39(15) . . . . ?
C2 C1 B5 B6 -0.3(2) . . . . ?
C2 C1 B5 B9 63.1(2) . . . . ?
C2 B2 B3 C1 -39.26(15) . . . . ?
C2 B2 B3 B5 -2.6(2) . . . . ?
C2 B2 B3 B9 61.4(2) . . . . ?
C2 B2 B3 B10 99.64(19) . . . . ?
C2 B2 B8 B7 -33.86(17) . . . . ?
C2 B2 B8 B10 -136.2(2) . . . . ?
C2 B2 B8 B11 -97.7(2) . . . . ?
C2 B2 B10 B3 -99.68(18) . . . . ?
C2 B2 B10 B8 38.22(17) . . . . ?
C2 B2 B10 B9 -62.1(2) . . . . ?
C2 B2 B10 B11 0.5(2) . . . . ?
C2 B4 B5 C1 38.93(15) . . . . ?
C2 B4 B5 B3 2.3(2) . . . . ?
C2 B4 B5 B6 -98.60(19) . . . . ?
C2 B4 B5 B9 -61.1(2) . . . . ?
C2 B4 B6 B5 99.92(18) . . . . ?
C2 B4 B6 B7 -38.51(16) . . . . ?
C2 B4 B6 B9 62.4(2) . . . . ?
C2 B4 B6 B11 -0.9(2) . . . . ?
C2 B4 B7 B6 135.20(18) . . . . ?
C2 B4 B7 B8 34.58(17) . . . . ?
C2 B4 B7 B11 97.78(19) . . . . ?
C2 B7 B8 B2 33.76(17) . . . . ?
C2 B7 B8 B10 97.24(19) . . . . ?
C2 B7 B8 B11 135.31(19) . . . . ?
C2 B7 B11 B6 99.09(19) . . . . ?
C2 B7 B11 B8 -38.88(17) . . . . ?
C2 B7 B11 B9 61.7(2) . . . . ?
C2 B7 B11 B10 -1.6(2) . . . . ?
C2 B8 B10 B2 -37.76(17) . . . . ?
C2 B8 B10 B3 -0.3(2) . . . . ?
C2 B8 B10 B9 62.4(2) . . . . ?
C2 B8 B10 B11 99.6(2) . . . . ?
C2 B8 B11 B6 1.4(2) . . . . ?
C2 B8 B11 B7 38.60(16) . . . . ?
C2 B8 B11 B9 -61.9(2) . . . . ?
C2 B8 B11 B10 -99.40(19) . . . . ?
C3 C2 B2 C1 110.2(2) . . . . ?
C3 C2 B2 B3 148.74(19) . . . . ?
C3 C2 B2 B8 -109.8(2) . . . . ?
C3 C2 B2 B10 -148.41(19) . . . . ?
C3 C2 B4 C1 -109.5(2) . . . . ?
C3 C2 B4 B5 -147.85(19) . . . . ?
C3 C2 B4 B6 149.59(19) . . . . ?
C3 C2 B4 B7 110.4(2) . . . . ?
C3 C2 B7 B4 -110.1(2) . . . . ?
C3 C2 B7 B6 -149.3(2) . . . . ?
C3 C2 B7 B8 108.9(2) . . . . ?
C3 C2 B7 B11 148.0(2) . . . . ?
C3 C2 B8 B2 108.1(2) . . . . ?
C3 C2 B8 B7 -110.5(2) . . . . ?
C3 C2 B8 B10 146.6(2) . . . . ?
C3 C2 B8 B11 -150.1(2) . . . . ?
C4 C5 B13 B12 -37.45(16) . . . . ?
C4 C5 B13 B17 -100.32(19) . . . . ?
C4 C5 B13 B18 -139.09(18) . . . . ?
C4 C5 B14 B15 38.07(15) . . . . ?
C4 C5 B14 B19 139.86(18) . . . . ?
C4 C5 B14 B20 100.71(19) . . . . ?
C4 C5 B18 B13 38.21(17) . . . . ?
C4 C5 B18 B17 -0.8(2) . . . . ?
C4 C5 B18 B19 -103.80(19) . . . . ?
C4 C5 B18 B21 -64.3(2) . . . . ?
C4 C5 B19 B14 -37.11(17) . . . . ?
C4 C5 B19 B18 103.93(19) . . . . ?
C4 C5 B19 B20 2.0(2) . . . . ?
C4 C5 B19 B21 64.9(2) . . . . ?
C4 B12 B13 C5 38.74(16) . . . . ?
C4 B12 B13 B17 138.11(19) . . . . ?
C4 B12 B13 B18 101.01(19) . . . . ?
C4 B12 B15 B14 -36.97(16) . . . . ?
C4 B12 B15 B16 -137.89(19) . . . . ?
C4 B12 B15 B20 -100.00(19) . . . . ?
C4 B12 B16 B15 36.76(17) . . . . ?
C4 B12 B16 B17 -102.0(2) . . . . ?
C4 B12 B16 B20 -0.8(3) . . . . ?
C4 B12 B16 B21 -64.6(2) . . . . ?
C4 B12 B17 B13 -37.81(17) . . . . ?
C4 B12 B17 B16 99.1(2) . . . . ?
C4 B12 B17 B18 -0.7(3) . . . . ?
C4 B12 B17 B21 62.2(2) . . . . ?
C4 B13 B17 B12 36.22(16) . . . . ?
C4 B13 B17 B16 -2.0(2) . . . . ?
C4 B13 B17 B18 -102.18(19) . . . . ?
C4 B13 B17 B21 -64.5(2) . . . . ?
C4 B13 B18 C5 -37.10(17) . . . . ?
C4 B13 B18 B17 98.7(2) . . . . ?
C4 B13 B18 B19 -3.8(3) . . . . ?
C4 B13 B18 B21 60.1(2) . . . . ?
C4 B14 B15 B12 36.56(16) . . . . ?
C4 B14 B15 B16 99.88(19) . . . . ?
C4 B14 B15 B20 138.20(18) . . . . ?
C4 B14 B19 C5 36.64(17) . . . . ?
C4 B14 B19 B18 2.2(3) . . . . ?
C4 B14 B19 B20 -98.8(2) . . . . ?
C4 B14 B19 B21 -60.7(2) . . . . ?
C4 B14 B20 B15 -36.28(16) . . . . ?
C4 B14 B20 B16 1.8(2) . . . . ?
C4 B14 B20 B19 102.49(19) . . . . ?
C4 B14 B20 B21 64.6(2) . . . . ?
C4 B15 B16 B12 -36.87(17) . . . . ?
C4 B15 B16 B17 0.0(2) . . . . ?
C4 B15 B16 B20 100.9(2) . . . . ?
C4 B15 B16 B21 63.9(2) . . . . ?
C4 B15 B20 B14 37.16(16) . . . . ?
C4 B15 B20 B16 -100.0(2) . . . . ?
C4 B15 B20 B19 0.2(2) . . . . ?
C4 B15 B20 B21 -63.4(2) . . . . ?
C5 C4 B1 P1 114.68(17) . . . . ?
C5 C4 B1 C1 -113.3(2) . . . . ?
C5 C4 B12 B13 -37.35(16) . . . . ?
C5 C4 B12 B15 100.95(17) . . . . ?
C5 C4 B12 B16 63.7(2) . . . . ?
C5 C4 B12 B17 0.2(2) . . . . ?
C5 C4 B13 B12 136.51(18) . . . . ?
C5 C4 B13 B17 99.35(19) . . . . ?
C5 C4 B13 B18 36.42(17) . . . . ?
C5 C4 B14 B15 -135.95(18) . . . . ?
C5 C4 B14 B19 -35.60(17) . . . . ?
C5 C4 B14 B20 -98.92(19) . . . . ?
C5 C4 B15 B12 -100.02(18) . . . . ?
C5 C4 B15 B14 38.19(15) . . . . ?
C5 C4 B15 B16 -62.5(2) . . . . ?
C5 C4 B15 B20 1.0(2) . . . . ?
C5 B13 B17 B12 99.86(19) . . . . ?
C5 B13 B17 B16 61.7(2) . . . . ?
C5 B13 B17 B18 -38.53(17) . . . . ?
C5 B13 B17 B21 -0.9(2) . . . . ?
C5 B13 B18 B17 135.81(19) . . . . ?
C5 B13 B18 B19 33.30(18) . . . . ?
C5 B13 B18 B21 97.2(2) . . . . ?
C5 B14 B15 C4 -39.44(16) . . . . ?
C5 B14 B15 B12 -2.9(2) . . . . ?
C5 B14 B15 B16 60.4(2) . . . . ?
C5 B14 B15 B20 98.76(19) . . . . ?
C5 B14 B19 B18 -34.43(18) . . . . ?
C5 B14 B19 B20 -135.41(19) . . . . ?
C5 B14 B19 B21 -97.3(2) . . . . ?
C5 B14 B20 B15 -100.26(19) . . . . ?
C5 B14 B20 B16 -62.2(2) . . . . ?
C5 B14 B20 B19 38.52(17) . . . . ?
C5 B14 B20 B21 0.6(2) . . . . ?
C5 B18 B19 B14 34.21(17) . . . . ?
C5 B18 B19 B20 97.50(19) . . . . ?
C5 B18 B19 B21 135.19(19) . . . . ?
C5 B18 B21 B16 61.9(2) . . . . ?
C5 B18 B21 B17 99.52(19) . . . . ?
C5 B18 B21 B19 -38.56(17) . . . . ?
C5 B18 B21 B20 -1.4(2) . . . . ?
C5 B19 B20 B14 -38.38(17) . . . . ?
C5 B19 B20 B15 -1.3(2) . . . . ?
C5 B19 B20 B16 62.0(2) . . . . ?
C5 B19 B20 B21 99.2(2) . . . . ?
C5 B19 B21 B16 -61.8(2) . . . . ?
C5 B19 B21 B17 1.6(2) . . . . ?
C5 B19 B21 B18 38.81(17) . . . . ?
C5 B19 B21 B20 -99.21(19) . . . . ?
C6 C5 B13 C4 -110.2(2) . . . . ?
C6 C5 B13 B12 -147.7(2) . . . . ?
C6 C5 B13 B17 149.4(2) . . . . ?
C6 C5 B13 B18 110.7(2) . . . . ?
C6 C5 B14 C4 109.4(2) . . . . ?
C6 C5 B14 B15 147.5(2) . . . . ?
C6 C5 B14 B19 -110.8(2) . . . . ?
C6 C5 B14 B20 -149.9(2) . . . . ?
C6 C5 B18 B13 -107.6(2) . . . . ?
C6 C5 B18 B17 -146.6(2) . . . . ?
C6 C5 B18 B19 110.4(2) . . . . ?
C6 C5 B18 B21 150.0(2) . . . . ?
C6 C5 B19 B14 109.1(2) . . . . ?
C6 C5 B19 B18 -109.8(2) . . . . ?
C6 C5 B19 B20 148.2(2) . . . . ?
C6 C5 B19 B21 -148.9(2) . . . . ?
C7 P1 C13 C14 58.30(19) . . . . ?
C7 P1 C13 C18 -118.38(19) . . . . ?
C7 P1 C19 C20 -126.50(19) . . . . ?
C7 P1 C19 C24 56.1(2) . . . . ?
C7 C8 C9 C10 0.4(3) . . . . ?
C8 C7 C12 C11 2.9(3) . . . . ?
C8 C9 C10 F1 -178.2(2) . . . . ?
C8 C9 C10 C11 1.9(4) . . . . ?
C9 C10 C11 C12 -1.7(4) . . . . ?
C10 C11 C12 C7 -0.8(4) . . . . ?
C12 C7 C8 C9 -2.7(3) . . . . ?
C13 P1 C7 C8 -174.74(17) . . . . ?
C13 P1 C7 C12 1.9(2) . . . . ?
C13 P1 C19 C20 -18.0(2) . . . . ?
C13 P1 C19 C24 164.62(18) . . . . ?
C13 C14 C15 C16 1.0(3) . . . . ?
C14 C13 C18 C17 -1.6(3) . . . . ?
C14 C15 C16 F3 178.8(2) . . . . ?
C14 C15 C16 C17 -1.5(4) . . . . ?
C15 C16 C17 C18 0.4(4) . . . . ?
C16 C17 C18 C13 1.2(4) . . . . ?
C18 C13 C14 C15 0.4(3) . . . . ?
C19 P1 C7 C8 -66.04(19) . . . . ?
C19 P1 C7 C12 110.56(18) . . . . ?
C19 P1 C13 C14 -48.23(19) . . . . ?
C19 P1 C13 C18 135.08(18) . . . . ?
C19 C20 C21 C22 1.8(4) . . . . ?
C20 C19 C24 C23 0.9(3) . . . . ?
C20 C21 C22 F2 179.7(2) . . . . ?
C20 C21 C22 C23 -0.7(4) . . . . ?
C21 C22 C23 C24 -0.3(4) . . . . ?
C22 C23 C24 C19 0.2(4) . . . . ?
C24 C19 C20 C21 -2.0(3) . . . . ?
B1 P1 C7 C8 51.6(2) . . . . ?
B1 P1 C7 C12 -131.82(18) . . . . ?
B1 P1 C13 C14 -173.40(16) . . . . ?
B1 P1 C13 C18 9.9(2) . . . . ?
B1 P1 C19 C20 114.16(19) . . . . ?
B1 P1 C19 C24 -63.2(2) . . . . ?
B1 C1 C2 C3 -6.6(3) . . . . ?
B1 C1 C2 B2 100.4(2) . . . . ?
B1 C1 C2 B4 -116.2(2) . . . . ?
B1 C1 C2 B7 -154.10(18) . . . . ?
B1 C1 C2 B8 138.31(19) . . . . ?
B1 C1 B2 C2 -111.55(18) . . . . ?
B1 C1 B2 B3 112.76(18) . . . . ?
B1 C1 B2 B8 -147.14(18) . . . . ?
B1 C1 B2 B10 149.47(17) . . . . ?
B1 C1 B3 B2 -101.4(2) . . . . ?
B1 C1 B3 B5 120.1(2) . . . . ?
B1 C1 B3 B9 157.69(18) . . . . ?
B1 C1 B3 B10 -138.35(19) . . . . ?
B1 C1 B4 C2 105.8(2) . . . . ?
B1 C1 B4 B5 -118.3(2) . . . . ?
B1 C1 B4 B6 -156.00(19) . . . . ?
B1 C1 B4 B7 140.95(19) . . . . ?
B1 C1 B5 B3 -107.1(2) . . . . ?
B1 C1 B5 B4 114.3(2) . . . . ?
B1 C1 B5 B6 152.32(19) . . . . ?
B1 C1 B5 B9 -144.23(19) . . . . ?
B1 C4 C5 C6 -2.7(3) . . . . ?
B1 C4 C5 B13 -109.9(2) . . . . ?
B1 C4 C5 B14 105.6(2) . . . . ?
B1 C4 C5 B18 -148.52(19) . . . . ?
B1 C4 C5 B19 143.68(19) . . . . ?
B1 C4 B12 B13 110.2(2) . . . . ?
B1 C4 B12 B15 -111.5(2) . . . . ?
B1 C4 B12 B16 -148.74(19) . . . . ?
B1 C4 B12 B17 147.8(2) . . . . ?
B1 C4 B13 C5 108.9(2) . . . . ?
B1 C4 B13 B12 -114.6(2) . . . . ?
B1 C4 B13 B17 -151.77(18) . . . . ?
B1 C4 B13 B18 145.30(19) . . . . ?
B1 C4 B14 C5 -110.71(19) . . . . ?
B1 C4 B14 B15 113.3(2) . . . . ?
B1 C4 B14 B19 -146.30(19) . . . . ?
B1 C4 B14 B20 150.38(18) . . . . ?
B1 C4 B15 B12 114.9(2) . . . . ?
B1 C4 B15 B14 -106.9(2) . . . . ?
B1 C4 B15 B16 152.38(19) . . . . ?
B1 C4 B15 B20 -144.10(19) . . . . ?
B2 C1 C2 C3 -107.0(2) . . . . ?
B2 C1 C2 B4 143.42(18) . . . . ?
B2 C1 C2 B7 105.48(19) . . . . ?
B2 C1 C2 B8 37.88(17) . . . . ?
B2 C1 B1 P1 -69.30(19) . . . . ?
B2 C1 B1 C4 158.06(17) . . . . ?
B2 C1 B3 B5 -138.50(17) . . . . ?
B2 C1 B3 B9 -100.87(19) . . . . ?
B2 C1 B3 B10 -36.91(17) . . . . ?
B2 C1 B4 C2 -32.44(16) . . . . ?
B2 C1 B4 B5 103.40(18) . . . . ?
B2 C1 B4 B6 65.7(2) . . . . ?
B2 C1 B4 B7 2.7(2) . . . . ?
B2 C1 B5 B3 38.29(16) . . . . ?
B2 C1 B5 B4 -100.40(18) . . . . ?
B2 C1 B5 B6 -62.3(2) . . . . ?
B2 C1 B5 B9 1.1(2) . . . . ?
B2 C2 B4 C1 34.24(16) . . . . ?
B2 C2 B4 B5 -4.1(2) . . . . ?
B2 C2 B4 B6 -66.6(2) . . . . ?
B2 C2 B4 B7 -105.82(19) . . . . ?
B2 C2 B7 B4 103.93(19) . . . . ?
B2 C2 B7 B6 64.7(2) . . . . ?
B2 C2 B7 B8 -37.12(18) . . . . ?
B2 C2 B7 B11 2.0(2) . . . . ?
B2 C2 B8 B7 141.40(19) . . . . ?
B2 C2 B8 B10 38.56(17) . . . . ?
B2 C2 B8 B11 101.9(2) . . . . ?
B2 B3 B5 C1 -36.88(15) . . . . ?
B2 B3 B5 B4 0.2(2) . . . . ?
B2 B3 B5 B6 63.9(2) . . . . ?
B2 B3 B5 B9 101.30(19) . . . . ?
B2 B3 B9 B5 -100.28(19) . . . . ?
B2 B3 B9 B6 -63.2(2) . . . . ?
B2 B3 B9 B10 38.08(17) . . . . ?
B2 B3 B9 B11 0.3(2) . . . . ?
B2 B3 B10 B8 -37.54(18) . . . . ?
B2 B3 B10 B9 -137.46(19) . . . . ?
B2 B3 B10 B11 -100.3(2) . . . . ?
B2 B8 B10 B3 37.43(17) . . . . ?
B2 B8 B10 B9 100.13(19) . . . . ?
B2 B8 B10 B11 137.36(19) . . . . ?
B2 B8 B11 B6 62.6(2) . . . . ?
B2 B8 B11 B7 99.84(19) . . . . ?
B2 B8 B11 B9 -0.6(2) . . . . ?
B2 B8 B11 B10 -38.15(17) . . . . ?
B2 B10 B11 B6 -62.2(2) . . . . ?
B2 B10 B11 B7 0.6(3) . . . . ?
B2 B10 B11 B8 37.89(18) . . . . ?
B2 B10 B11 B9 -100.0(2) . . . . ?
B3 C1 C2 C3 -146.8(2) . . . . ?
B3 C1 C2 B2 -39.76(16) . . . . ?
B3 C1 C2 B4 103.66(17) . . . . ?
B3 C1 C2 B7 65.7(2) . . . . ?
B3 C1 C2 B8 -1.9(2) . . . . ?
B3 C1 B1 P1 -0.2(2) . . . . ?
B3 C1 B1 C4 -132.85(19) . . . . ?
B3 C1 B2 C2 135.70(17) . . . . ?
B3 C1 B2 B8 100.10(19) . . . . ?
B3 C1 B2 B10 36.72(16) . . . . ?
B3 C1 B4 C2 -97.80(17) . . . . ?
B3 C1 B4 B5 38.04(17) . . . . ?
B3 C1 B4 B6 0.4(2) . . . . ?
B3 C1 B4 B7 -62.7(2) . . . . ?
B3 C1 B5 B4 -138.69(18) . . . . ?
B3 C1 B5 B6 -100.62(19) . . . . ?
B3 C1 B5 B9 -37.17(16) . . . . ?
B3 B2 B8 C2 98.53(19) . . . . ?
B3 B2 B8 B7 64.7(2) . . . . ?
B3 B2 B8 B10 -37.64(18) . . . . ?
B3 B2 B8 B11 0.8(2) . . . . ?
B3 B2 B10 B8 137.90(19) . . . . ?
B3 B2 B10 B9 37.55(17) . . . . ?
B3 B2 B10 B11 100.2(2) . . . . ?
B3 B5 B6 B4 -100.82(19) . . . . ?
B3 B5 B6 B7 -63.6(2) . . . . ?
B3 B5 B6 B9 37.34(17) . . . . ?
B3 B5 B6 B11 0.2(2) . . . . ?
B3 B5 B9 B6 -138.16(19) . . . . ?
B3 B5 B9 B10 -37.18(17) . . . . ?
B3 B5 B9 B11 -101.0(2) . . . . ?
B3 B9 B10 B2 -37.65(16) . . . . ?
B3 B9 B10 B8 -100.75(19) . . . . ?
B3 B9 B10 B11 -137.95(19) . . . . ?
B3 B9 B11 B6 -99.9(2) . . . . ?
B3 B9 B11 B7 -62.7(2) . . . . ?
B3 B9 B11 B8 0.2(2) . . . . ?
B3 B9 B11 B10 37.65(17) . . . . ?
B3 B10 B11 B6 0.6(2) . . . . ?
B3 B10 B11 B7 63.5(2) . . . . ?
B3 B10 B11 B8 100.7(2) . . . . ?
B3 B10 B11 B9 -37.17(17) . . . . ?
B4 C1 C2 C3 109.5(2) . . . . ?
B4 C1 C2 B2 -143.42(18) . . . . ?
B4 C1 C2 B7 -37.94(17) . . . . ?
B4 C1 C2 B8 -105.54(19) . . . . ?
B4 C1 B1 P1 154.01(16) . . . . ?
B4 C1 B1 C4 21.4(3) . . . . ?
B4 C1 B2 C2 32.48(16) . . . . ?
B4 C1 B2 B3 -103.22(17) . . . . ?
B4 C1 B2 B8 -3.1(2) . . . . ?
B4 C1 B2 B10 -66.5(2) . . . . ?
B4 C1 B3 B2 100.63(18) . . . . ?
B4 C1 B3 B5 -37.87(17) . . . . ?
B4 C1 B3 B9 -0.2(2) . . . . ?
B4 C1 B3 B10 63.7(2) . . . . ?
B4 C1 B5 B3 138.69(18) . . . . ?
B4 C1 B5 B6 38.06(17) . . . . ?
B4 C1 B5 B9 101.52(19) . . . . ?
B4 C2 B2 C1 -34.33(16) . . . . ?
B4 C2 B2 B3 4.2(2) . . . . ?
B4 C2 B2 B8 105.7(2) . . . . ?
B4 C2 B2 B10 67.0(2) . . . . ?
B4 C2 B7 B6 -39.26(17) . . . . ?
B4 C2 B7 B8 -141.05(18) . . . . ?
B4 C2 B7 B11 -101.9(2) . . . . ?
B4 C2 B8 B2 -103.95(19) . . . . ?
B4 C2 B8 B7 37.45(18) . . . . ?
B4 C2 B8 B10 -65.4(2) . . . . ?
B4 C2 B8 B11 -2.1(2) . . . . ?
B4 B5 B6 B7 37.24(17) . . . . ?
B4 B5 B6 B9 138.16(19) . . . . ?
B4 B5 B6 B11 101.0(2) . . . . ?
B4 B5 B9 B3 100.58(19) . . . . ?
B4 B5 B9 B6 -37.58(17) . . . . ?
B4 B5 B9 B10 63.4(2) . . . . ?
B4 B5 B9 B11 -0.4(2) . . . . ?
B4 B6 B7 C2 38.72(16) . . . . ?
B4 B6 B7 B8 100.77(19) . . . . ?
B4 B6 B7 B11 138.20(18) . . . . ?
B4 B6 B9 B3 0.2(3) . . . . ?
B4 B6 B9 B5 37.27(17) . . . . ?
B4 B6 B9 B10 -63.1(2) . . . . ?
B4 B6 B9 B11 -101.2(2) . . . . ?
B4 B6 B11 B7 -37.52(17) . . . . ?
B4 B6 B11 B8 -0.3(2) . . . . ?
B4 B6 B11 B9 100.55(19) . . . . ?
B4 B6 B11 B10 62.7(2) . . . . ?
B4 B7 B8 C2 -34.42(16) . . . . ?
B4 B7 B8 B2 -0.7(2) . . . . ?
B4 B7 B8 B10 62.8(2) . . . . ?
B4 B7 B8 B11 100.9(2) . . . . ?
B4 B7 B11 B6 37.36(17) . . . . ?
B4 B7 B11 B8 -100.60(19) . . . . ?
B4 B7 B11 B9 0.0(2) . . . . ?
B4 B7 B11 B10 -63.3(2) . . . . ?
B5 C1 C2 C3 148.9(2) . . . . ?
B5 C1 C2 B2 -104.02(18) . . . . ?
B5 C1 C2 B4 39.40(16) . . . . ?
B5 C1 C2 B7 1.5(2) . . . . ?
B5 C1 C2 B8 -66.1(2) . . . . ?
B5 C1 B1 P1 75.3(2) . . . . ?
B5 C1 B1 C4 -57.4(3) . . . . ?
B5 C1 B2 C2 97.42(17) . . . . ?
B5 C1 B2 B3 -38.28(16) . . . . ?
B5 C1 B2 B8 61.8(2) . . . . ?
B5 C1 B2 B10 -1.6(2) . . . . ?
B5 C1 B3 B2 138.50(17) . . . . ?
B5 C1 B3 B9 37.63(17) . . . . ?
B5 C1 B3 B10 101.59(19) . . . . ?
B5 C1 B4 C2 -135.84(17) . . . . ?
B5 C1 B4 B6 -37.66(17) . . . . ?
B5 C1 B4 B7 -100.72(19) . . . . ?
B5 B3 B9 B6 37.08(18) . . . . ?
B5 B3 B9 B10 138.36(19) . . . . ?
B5 B3 B9 B11 100.6(2) . . . . ?
B5 B3 B10 B2 99.73(19) . . . . ?
B5 B3 B10 B8 62.2(2) . . . . ?
B5 B3 B10 B9 -37.73(17) . . . . ?
B5 B3 B10 B11 -0.5(2) . . . . ?
B5 B4 B6 B7 -138.43(19) . . . . ?
B5 B4 B6 B9 -37.50(18) . . . . ?
B5 B4 B6 B11 -100.85(19) . . . . ?
B5 B4 B7 C2 -98.00(18) . . . . ?
B5 B4 B7 B6 37.21(17) . . . . ?
B5 B4 B7 B8 -63.4(2) . . . . ?
B5 B4 B7 B11 -0.2(2) . . . . ?
B5 B6 B7 C2 1.7(2) . . . . ?
B5 B6 B7 B4 -37.05(17) . . . . ?
B5 B6 B7 B8 63.7(2) . . . . ?
B5 B6 B7 B11 101.15(19) . . . . ?
B5 B6 B9 B3 -37.03(17) . . . . ?
B5 B6 B9 B10 -100.37(19) . . . . ?
B5 B6 B9 B11 -138.47(19) . . . . ?
B5 B6 B11 B7 -100.77(19) . . . . ?
B5 B6 B11 B8 -63.5(2) . . . . ?
B5 B6 B11 B9 37.30(17) . . . . ?
B5 B6 B11 B10 -0.5(2) . . . . ?
B5 B9 B10 B2 -0.7(2) . . . . ?
B5 B9 B10 B3 36.96(16) . . . . ?
B5 B9 B10 B8 -63.8(2) . . . . ?
B5 B9 B10 B11 -100.99(19) . . . . ?
B5 B9 B11 B6 -36.96(17) . . . . ?
B5 B9 B11 B7 0.3(2) . . . . ?
B5 B9 B11 B8 63.2(2) . . . . ?
B5 B9 B11 B10 100.61(19) . . . . ?
B6 B4 B5 C1 137.53(18) . . . . ?
B6 B4 B5 B3 100.87(19) . . . . ?
B6 B4 B5 B9 37.53(17) . . . . ?
B6 B4 B7 C2 -135.20(18) . . . . ?
B6 B4 B7 B8 -100.6(2) . . . . ?
B6 B4 B7 B11 -37.43(18) . . . . ?
B6 B5 B9 B3 138.16(19) . . . . ?
B6 B5 B9 B10 101.0(2) . . . . ?
B6 B5 B9 B11 37.18(18) . . . . ?
B6 B7 B8 C2 -97.74(19) . . . . ?
B6 B7 B8 B2 -64.0(2) . . . . ?
B6 B7 B8 B10 -0.5(2) . . . . ?
B6 B7 B8 B11 37.57(17) . . . . ?
B6 B7 B11 B8 -137.96(18) . . . . ?
B6 B7 B11 B9 -37.39(18) . . . . ?
B6 B7 B11 B10 -100.7(2) . . . . ?
B6 B9 B10 B2 62.3(2) . . . . ?
B6 B9 B10 B3 99.97(19) . . . . ?
B6 B9 B10 B8 -0.8(2) . . . . ?
B6 B9 B10 B11 -37.99(17) . . . . ?
B6 B9 B11 B7 37.22(17) . . . . ?
B6 B9 B11 B8 100.1(2) . . . . ?
B6 B9 B11 B10 137.57(19) . . . . ?
B7 C2 B2 C1 -103.01(19) . . . . ?
B7 C2 B2 B3 -64.5(2) . . . . ?
B7 C2 B2 B8 36.98(19) . . . . ?
B7 C2 B2 B10 -1.6(2) . . . . ?
B7 C2 B4 C1 140.06(17) . . . . ?
B7 C2 B4 B5 101.74(18) . . . . ?
B7 C2 B4 B6 39.17(16) . . . . ?
B7 C2 B8 B2 -141.40(19) . . . . ?
B7 C2 B8 B10 -102.8(2) . . . . ?
B7 C2 B8 B11 -39.53(17) . . . . ?
B7 B4 B5 C1 100.38(19) . . . . ?
B7 B4 B5 B3 63.7(2) . . . . ?
B7 B4 B5 B6 -37.15(17) . . . . ?
B7 B4 B5 B9 0.4(2) . . . . ?
B7 B4 B6 B5 138.43(19) . . . . ?
B7 B4 B6 B9 100.9(2) . . . . ?
B7 B4 B6 B11 37.58(17) . . . . ?
B7 B6 B9 B3 63.8(2) . . . . ?
B7 B6 B9 B5 100.86(19) . . . . ?
B7 B6 B9 B10 0.5(2) . . . . ?
B7 B6 B9 B11 -37.62(17) . . . . ?
B7 B6 B11 B8 37.24(17) . . . . ?
B7 B6 B11 B9 138.07(19) . . . . ?
B7 B6 B11 B10 100.2(2) . . . . ?
B7 B8 B10 B2 -99.34(19) . . . . ?
B7 B8 B10 B3 -61.9(2) . . . . ?
B7 B8 B10 B9 0.8(2) . . . . ?
B7 B8 B10 B11 38.02(18) . . . . ?
B7 B8 B11 B6 -37.23(17) . . . . ?
B7 B8 B11 B9 -100.5(2) . . . . ?
B7 B8 B11 B10 -137.99(19) . . . . ?
B8 C2 B2 C1 -139.98(18) . . . . ?
B8 C2 B2 B3 -101.47(19) . . . . ?
B8 C2 B2 B10 -38.61(18) . . . . ?
B8 C2 B4 C1 102.79(18) . . . . ?
B8 C2 B4 B5 64.5(2) . . . . ?
B8 C2 B4 B6 1.9(2) . . . . ?
B8 C2 B4 B7 -37.27(18) . . . . ?
B8 C2 B7 B4 141.05(18) . . . . ?
B8 C2 B7 B6 101.8(2) . . . . ?
B8 C2 B7 B11 39.15(18) . . . . ?
B8 B2 B3 C1 -101.34(18) . . . . ?
B8 B2 B3 B5 -64.6(2) . . . . ?
B8 B2 B3 B9 -0.7(2) . . . . ?
B8 B2 B3 B10 37.56(17) . . . . ?
B8 B2 B10 B3 -137.90(19) . . . . ?
B8 B2 B10 B9 -100.3(2) . . . . ?
B8 B2 B10 B11 -37.68(18) . . . . ?
B8 B7 B11 B6 137.96(18) . . . . ?
B8 B7 B11 B9 100.6(2) . . . . ?
B8 B7 B11 B10 37.31(18) . . . . ?
B8 B10 B11 B6 -100.1(2) . . . . ?
B8 B10 B11 B7 -37.25(18) . . . . ?
B8 B10 B11 B9 -137.92(19) . . . . ?
B9 B3 B5 C1 -138.19(18) . . . . ?
B9 B3 B5 B4 -101.13(19) . . . . ?
B9 B3 B5 B6 -37.45(17) . . . . ?
B9 B3 B10 B2 137.46(19) . . . . ?
B9 B3 B10 B8 99.9(2) . . . . ?
B9 B3 B10 B11 37.20(17) . . . . ?
B9 B5 B6 B4 -138.16(19) . . . . ?
B9 B5 B6 B7 -100.9(2) . . . . ?
B9 B5 B6 B11 -37.14(18) . . . . ?
B9 B6 B7 C2 -62.0(2) . . . . ?
B9 B6 B7 B4 -100.76(19) . . . . ?
B9 B6 B7 B8 0.0(2) . . . . ?
B9 B6 B7 B11 37.44(17) . . . . ?
B9 B6 B11 B7 -138.07(19) . . . . ?
B9 B6 B11 B8 -100.83(19) . . . . ?
B9 B6 B11 B10 -37.83(18) . . . . ?
B9 B10 B11 B6 37.82(18) . . . . ?
B9 B10 B11 B7 100.7(2) . . . . ?
B9 B10 B11 B8 137.92(19) . . . . ?
B10 B2 B3 C1 -138.90(18) . . . . ?
B10 B2 B3 B5 -102.20(19) . . . . ?
B10 B2 B3 B9 -38.22(17) . . . . ?
B10 B2 B8 C2 136.17(19) . . . . ?
B10 B2 B8 B7 102.3(2) . . . . ?
B10 B2 B8 B11 38.43(18) . . . . ?
B10 B3 B5 C1 -100.53(19) . . . . ?
B10 B3 B5 B4 -63.5(2) . . . . ?
B10 B3 B5 B6 0.2(2) . . . . ?
B10 B3 B5 B9 37.66(18) . . . . ?
B10 B3 B9 B5 -138.36(19) . . . . ?
B10 B3 B9 B6 -101.3(2) . . . . ?
B10 B3 B9 B11 -37.81(18) . . . . ?
B10 B8 B11 B6 100.8(2) . . . . ?
B10 B8 B11 B7 137.99(19) . . . . ?
B10 B8 B11 B9 37.54(18) . . . . ?
B10 B9 B11 B6 -137.57(19) . . . . ?
B10 B9 B11 B7 -100.4(2) . . . . ?
B10 B9 B11 B8 -37.43(18) . . . . ?
B11 B6 B7 C2 -99.48(19) . . . . ?
B11 B6 B7 B4 -138.20(18) . . . . ?
B11 B6 B7 B8 -37.43(17) . . . . ?
B11 B6 B9 B3 101.4(2) . . . . ?
B11 B6 B9 B5 138.47(19) . . . . ?
B11 B6 B9 B10 38.10(18) . . . . ?
B11 B7 B8 C2 -135.31(19) . . . . ?
B11 B7 B8 B2 -101.5(2) . . . . ?
B11 B7 B8 B10 -38.07(18) . . . . ?
B11 B8 B10 B2 -137.36(19) . . . . ?
B11 B8 B10 B3 -99.9(2) . . . . ?
B11 B8 B10 B9 -37.22(18) . . . . ?
B11 B9 B10 B2 100.30(19) . . . . ?
B11 B9 B10 B3 137.95(19) . . . . ?
B11 B9 B10 B8 37.20(17) . . . . ?
B12 C4 C5 C6 146.2(2) . . . . ?
B12 C4 C5 B13 39.03(17) . . . . ?
B12 C4 C5 B14 -105.46(19) . . . . ?
B12 C4 C5 B18 0.4(2) . . . . ?
B12 C4 C5 B19 -67.4(2) . . . . ?
B12 C4 B1 P1 -28.5(2) . . . . ?
B12 C4 B1 C1 103.5(2) . . . . ?
B12 C4 B13 C5 -136.51(18) . . . . ?
B12 C4 B13 B17 -37.16(17) . . . . ?
B12 C4 B13 B18 -100.1(2) . . . . ?
B12 C4 B14 C5 96.54(18) . . . . ?
B12 C4 B14 B15 -39.41(17) . . . . ?
B12 C4 B14 B19 60.9(2) . . . . ?
B12 C4 B14 B20 -2.4(2) . . . . ?
B12 C4 B15 B14 138.21(18) . . . . ?
B12 C4 B15 B16 37.49(18) . . . . ?
B12 C4 B15 B20 101.0(2) . . . . ?
B12 B13 B17 B16 -38.19(18) . . . . ?
B12 B13 B17 B18 -138.4(2) . . . . ?
B12 B13 B17 B21 -100.7(2) . . . . ?
B12 B13 B18 C5 -98.53(19) . . . . ?
B12 B13 B18 B17 37.28(18) . . . . ?
B12 B13 B18 B19 -65.2(2) . . . . ?
B12 B13 B18 B21 -1.3(2) . . . . ?
B12 B15 B16 B17 36.84(18) . . . . ?
B12 B15 B16 B20 137.8(2) . . . . ?
B12 B15 B16 B21 100.8(2) . . . . ?
B12 B15 B20 B14 99.30(19) . . . . ?
B12 B15 B20 B16 -37.83(18) . . . . ?
B12 B15 B20 B19 62.3(2) . . . . ?
B12 B15 B20 B21 -1.3(3) . . . . ?
B12 B16 B17 B13 38.17(18) . . . . ?
B12 B16 B17 B18 101.2(2) . . . . ?
B12 B16 B17 B21 138.3(2) . . . . ?
B12 B16 B20 B14 -0.7(3) . . . . ?
B12 B16 B20 B15 37.60(18) . . . . ?
B12 B16 B20 B19 -63.9(2) . . . . ?
B12 B16 B20 B21 -101.3(2) . . . . ?
B12 B16 B21 B17 -37.26(18) . . . . ?
B12 B16 B21 B18 0.0(3) . . . . ?
B12 B16 B21 B19 63.3(2) . . . . ?
B12 B16 B21 B20 100.4(2) . . . . ?
B12 B17 B18 C5 0.9(2) . . . . ?
B12 B17 B18 B13 -37.12(18) . . . . ?
B12 B17 B18 B19 62.3(2) . . . . ?
B12 B17 B18 B21 100.2(2) . . . . ?
B12 B17 B21 B16 37.13(18) . . . . ?
B12 B17 B21 B18 -100.9(2) . . . . ?
B12 B17 B21 B19 -63.5(2) . . . . ?
B12 B17 B21 B20 -0.7(3) . . . . ?
B13 C4 C5 C6 107.1(2) . . . . ?
B13 C4 C5 B14 -144.50(19) . . . . ?
B13 C4 C5 B18 -38.66(18) . . . . ?
B13 C4 C5 B19 -106.5(2) . . . . ?
B13 C4 B1 P1 46.1(2) . . . . ?
B13 C4 B1 C1 178.15(17) . . . . ?
B13 C4 B12 B15 138.30(18) . . . . ?
B13 C4 B12 B16 101.1(2) . . . . ?
B13 C4 B12 B17 37.54(18) . . . . ?
B13 C4 B14 C5 31.03(16) . . . . ?
B13 C4 B14 B15 -104.91(18) . . . . ?
B13 C4 B14 B19 -4.6(2) . . . . ?
B13 C4 B14 B20 -67.9(2) . . . . ?
B13 C4 B15 B12 -38.74(17) . . . . ?
B13 C4 B15 B14 99.48(18) . . . . ?
B13 C4 B15 B16 -1.2(2) . . . . ?
B13 C4 B15 B20 62.3(2) . . . . ?
B13 C5 B14 C4 -33.59(17) . . . . ?
B13 C5 B14 B15 4.5(2) . . . . ?
B13 C5 B14 B19 106.3(2) . . . . ?
B13 C5 B14 B20 67.1(2) . . . . ?
B13 C5 B18 B17 -38.99(18) . . . . ?
B13 C5 B18 B19 -142.0(2) . . . . ?
B13 C5 B18 B21 -102.5(2) . . . . ?
B13 C5 B19 B14 -104.3(2) . . . . ?
B13 C5 B19 B18 36.71(19) . . . . ?
B13 C5 B19 B20 -65.3(2) . . . . ?
B13 C5 B19 B21 -2.4(3) . . . . ?
B13 B12 B15 C4 37.43(16) . . . . ?
B13 B12 B15 B14 0.5(2) . . . . ?
B13 B12 B15 B16 -100.5(2) . . . . ?
B13 B12 B15 B20 -62.6(2) . . . . ?
B13 B12 B16 B15 100.47(19) . . . . ?
B13 B12 B16 B17 -38.32(18) . . . . ?
B13 B12 B16 B20 63.0(2) . . . . ?
B13 B12 B16 B21 -0.8(2) . . . . ?
B13 B12 B17 B16 136.9(2) . . . . ?
B13 B12 B17 B18 37.14(18) . . . . ?
B13 B12 B17 B21 100.0(2) . . . . ?
B13 B17 B18 C5 37.99(17) . . . . ?
B13 B17 B18 B19 99.4(2) . . . . ?
B13 B17 B18 B21 137.36(19) . . . . ?
B13 B17 B21 B16 100.2(2) . . . . ?
B13 B17 B21 B18 -37.82(18) . . . . ?
B13 B17 B21 B19 -0.5(3) . . . . ?
B13 B17 B21 B20 62.3(2) . . . . ?
B13 B18 B19 C5 -33.23(17) . . . . ?
B13 B18 B19 B14 1.0(3) . . . . ?
B13 B18 B19 B20 64.3(2) . . . . ?
B13 B18 B19 B21 102.0(2) . . . . ?
B13 B18 B21 B16 0.8(3) . . . . ?
B13 B18 B21 B17 38.38(18) . . . . ?
B13 B18 B21 B19 -99.7(2) . . . . ?
B13 B18 B21 B20 -62.5(2) . . . . ?
B14 C4 C5 C6 -108.4(2) . . . . ?
B14 C4 C5 B13 144.50(19) . . . . ?
B14 C4 C5 B18 105.8(2) . . . . ?
B14 C4 C5 B19 38.03(18) . . . . ?
B14 C4 B1 P1 -177.56(14) . . . . ?
B14 C4 B1 C1 -45.5(3) . . . . ?
B14 C4 B12 B13 -99.09(18) . . . . ?
B14 C4 B12 B15 39.21(17) . . . . ?
B14 C4 B12 B16 2.0(2) . . . . ?
B14 C4 B12 B17 -61.5(2) . . . . ?
B14 C4 B13 C5 -31.23(17) . . . . ?
B14 C4 B13 B12 105.28(19) . . . . ?
B14 C4 B13 B17 68.1(2) . . . . ?
B14 C4 B13 B18 5.2(2) . . . . ?
B14 C4 B15 B12 -138.21(18) . . . . ?
B14 C4 B15 B16 -100.7(2) . . . . ?
B14 C4 B15 B20 -37.19(17) . . . . ?
B14 C5 B13 C4 33.26(17) . . . . ?
B14 C5 B13 B12 -4.2(2) . . . . ?
B14 C5 B13 B17 -67.1(2) . . . . ?
B14 C5 B13 B18 -105.8(2) . . . . ?
B14 C5 B18 B13 104.4(2) . . . . ?
B14 C5 B18 B17 65.4(2) . . . . ?
B14 C5 B18 B19 -37.62(19) . . . . ?
B14 C5 B18 B21 1.9(2) . . . . ?
B14 C5 B19 B18 141.0(2) . . . . ?
B14 C5 B19 B20 39.07(17) . . . . ?
B14 C5 B19 B21 102.0(2) . . . . ?
B14 B15 B16 B12 -99.75(19) . . . . ?
B14 B15 B16 B17 -62.9(2) . . . . ?
B14 B15 B16 B20 38.08(18) . . . . ?
B14 B15 B16 B21 1.0(3) . . . . ?
B14 B15 B20 B16 -137.1(2) . . . . ?
B14 B15 B20 B19 -36.99(18) . . . . ?
B14 B15 B20 B21 -100.6(2) . . . . ?
B14 B19 B20 B15 37.09(17) . . . . ?
B14 B19 B20 B16 100.4(2) . . . . ?
B14 B19 B20 B21 137.56(19) . . . . ?
B14 B19 B21 B16 -0.5(3) . . . . ?
B14 B19 B21 B17 63.0(2) . . . . ?
B14 B19 B21 B18 100.1(2) . . . . ?
B14 B19 B21 B20 -37.90(18) . . . . ?
B14 B20 B21 B16 -100.3(2) . . . . ?
B14 B20 B21 B17 -62.4(2) . . . . ?
B14 B20 B21 B18 0.5(3) . . . . ?
B14 B20 B21 B19 37.84(18) . . . . ?
B15 C4 C5 C6 -148.3(2) . . . . ?
B15 C4 C5 B13 104.56(18) . . . . ?
B15 C4 C5 B14 -39.93(17) . . . . ?
B15 C4 C5 B18 65.9(2) . . . . ?
B15 C4 C5 B19 -1.9(2) . . . . ?
B15 C4 B1 P1 -104.87(19) . . . . ?
B15 C4 B1 C1 27.2(3) . . . . ?
B15 C4 B12 B13 -138.30(18) . . . . ?
B15 C4 B12 B16 -37.24(18) . . . . ?
B15 C4 B12 B17 -100.8(2) . . . . ?
B15 C4 B13 C5 -97.32(18) . . . . ?
B15 C4 B13 B12 39.20(17) . . . . ?
B15 C4 B13 B17 2.0(2) . . . . ?
B15 C4 B13 B18 -60.9(2) . . . . ?
B15 C4 B14 C5 135.95(18) . . . . ?
B15 C4 B14 B19 100.4(2) . . . . ?
B15 C4 B14 B20 37.03(17) . . . . ?
B15 B12 B13 C4 -36.61(16) . . . . ?
B15 B12 B13 C5 2.1(2) . . . . ?
B15 B12 B13 B17 101.5(2) . . . . ?
B15 B12 B13 B18 64.4(2) . . . . ?
B15 B12 B16 B17 -138.8(2) . . . . ?
B15 B12 B16 B20 -37.52(18) . . . . ?
B15 B12 B16 B21 -101.3(2) . . . . ?
B15 B12 B17 B13 -100.06(19) . . . . ?
B15 B12 B17 B16 36.88(18) . . . . ?
B15 B12 B17 B18 -62.9(2) . . . . ?
B15 B12 B17 B21 -0.1(3) . . . . ?
B15 B14 B19 C5 98.47(19) . . . . ?
B15 B14 B19 B18 64.0(2) . . . . ?
B15 B14 B19 B20 -36.94(18) . . . . ?
B15 B14 B19 B21 1.2(2) . . . . ?
B15 B14 B20 B16 38.08(18) . . . . ?
B15 B14 B20 B19 138.77(19) . . . . ?
B15 B14 B20 B21 100.9(2) . . . . ?
B15 B16 B17 B12 -36.90(18) . . . . ?
B15 B16 B17 B13 1.3(3) . . . . ?
B15 B16 B17 B18 64.3(2) . . . . ?
B15 B16 B17 B21 101.4(2) . . . . ?
B15 B16 B20 B14 -38.25(18) . . . . ?
B15 B16 B20 B19 -101.5(2) . . . . ?
B15 B16 B20 B21 -138.9(2) . . . . ?
B15 B16 B21 B17 -100.8(2) . . . . ?
B15 B16 B21 B18 -63.5(2) . . . . ?
B15 B16 B21 B19 -0.3(3) . . . . ?
B15 B16 B21 B20 36.82(18) . . . . ?
B15 B20 B21 B16 -36.68(18) . . . . ?
B15 B20 B21 B17 1.2(3) . . . . ?
B15 B20 B21 B18 64.1(2) . . . . ?
B15 B20 B21 B19 101.4(2) . . . . ?
B16 B12 B13 C4 -99.67(19) . . . . ?
B16 B12 B13 C5 -60.9(2) . . . . ?
B16 B12 B13 B17 38.44(18) . . . . ?
B16 B12 B13 B18 1.3(2) . . . . ?
B16 B12 B15 C4 137.89(19) . . . . ?
B16 B12 B15 B14 100.9(2) . . . . ?
B16 B12 B15 B20 37.89(18) . . . . ?
B16 B12 B17 B13 -136.9(2) . . . . ?
B16 B12 B17 B18 -99.8(2) . . . . ?
B16 B12 B17 B21 -36.94(19) . . . . ?
B16 B15 B20 B14 137.1(2) . . . . ?
B16 B15 B20 B19 100.1(2) . . . . ?
B16 B15 B20 B21 36.56(19) . . . . ?
B16 B17 B18 C5 -62.3(2) . . . . ?
B16 B17 B18 B13 -100.3(2) . . . . ?
B16 B17 B18 B19 -0.8(2) . . . . ?
B16 B17 B18 B21 37.11(18) . . . . ?
B16 B17 B21 B18 -137.98(19) . . . . ?
B16 B17 B21 B19 -100.6(2) . . . . ?
B16 B17 B21 B20 -37.85(19) . . . . ?
B16 B20 B21 B17 37.91(19) . . . . ?
B16 B20 B21 B18 100.7(2) . . . . ?
B16 B20 B21 B19 138.1(2) . . . . ?
B17 B12 B13 C4 -138.11(19) . . . . ?
B17 B12 B13 C5 -99.36(19) . . . . ?
B17 B12 B13 B18 -37.09(18) . . . . ?
B17 B12 B15 C4 100.82(19) . . . . ?
B17 B12 B15 B14 63.9(2) . . . . ?
B17 B12 B15 B16 -37.07(18) . . . . ?
B17 B12 B15 B20 0.8(2) . . . . ?
B17 B12 B16 B15 138.8(2) . . . . ?
B17 B12 B16 B20 101.3(2) . . . . ?
B17 B12 B16 B21 37.47(18) . . . . ?
B17 B13 B18 C5 -135.81(19) . . . . ?
B17 B13 B18 B19 -102.5(2) . . . . ?
B17 B13 B18 B21 -38.62(18) . . . . ?
B17 B16 B20 B14 62.6(2) . . . . ?
B17 B16 B20 B15 100.8(2) . . . . ?
B17 B16 B20 B19 -0.7(2) . . . . ?
B17 B16 B20 B21 -38.06(18) . . . . ?
B17 B16 B21 B18 37.28(18) . . . . ?
B17 B16 B21 B19 100.5(2) . . . . ?
B17 B16 B21 B20 137.6(2) . . . . ?
B17 B18 B19 C5 -97.1(2) . . . . ?
B17 B18 B19 B14 -62.9(2) . . . . ?
B17 B18 B19 B20 0.4(2) . . . . ?
B17 B18 B19 B21 38.13(18) . . . . ?
B17 B18 B21 B16 -37.57(18) . . . . ?
B17 B18 B21 B19 -138.08(19) . . . . ?
B17 B18 B21 B20 -100.9(2) . . . . ?
B18 C5 B13 C4 139.09(18) . . . . ?
B18 C5 B13 B12 101.6(2) . . . . ?
B18 C5 B13 B17 38.77(18) . . . . ?
B18 C5 B14 C4 -102.33(19) . . . . ?
B18 C5 B14 B15 -64.3(2) . . . . ?
B18 C5 B14 B19 37.52(19) . . . . ?
B18 C5 B14 B20 -1.6(2) . . . . ?
B18 C5 B19 B14 -141.0(2) . . . . ?
B18 C5 B19 B20 -102.0(2) . . . . ?
B18 C5 B19 B21 -39.06(18) . . . . ?
B18 B13 B17 B12 138.4(2) . . . . ?
B18 B13 B17 B16 100.2(2) . . . . ?
B18 B13 B17 B21 37.67(18) . . . . ?
B18 B17 B21 B16 137.98(19) . . . . ?
B18 B17 B21 B19 37.33(18) . . . . ?
B18 B17 B21 B20 100.1(2) . . . . ?
B18 B19 B20 B14 -100.2(2) . . . . ?
B18 B19 B20 B15 -63.1(2) . . . . ?
B18 B19 B20 B16 0.2(2) . . . . ?
B18 B19 B20 B21 37.32(18) . . . . ?
B18 B19 B21 B16 -100.6(2) . . . . ?
B18 B19 B21 B17 -37.16(18) . . . . ?
B18 B19 B21 B20 -138.01(19) . . . . ?
B19 C5 B13 C4 102.38(19) . . . . ?
B19 C5 B13 B12 64.9(2) . . . . ?
B19 C5 B13 B17 2.1(2) . . . . ?
B19 C5 B13 B18 -36.71(19) . . . . ?
B19 C5 B14 C4 -139.86(18) . . . . ?
B19 C5 B14 B15 -101.8(2) . . . . ?
B19 C5 B14 B20 -39.14(18) . . . . ?
B19 C5 B18 B13 142.0(2) . . . . ?
B19 C5 B18 B17 103.0(2) . . . . ?
B19 C5 B18 B21 39.54(18) . . . . ?
B19 B14 B15 C4 -101.23(19) . . . . ?
B19 B14 B15 B12 -64.7(2) . . . . ?
B19 B14 B15 B16 -1.3(2) . . . . ?
B19 B14 B15 B20 36.97(18) . . . . ?
B19 B14 B20 B15 -138.77(19) . . . . ?
B19 B14 B20 B16 -100.7(2) . . . . ?
B19 B14 B20 B21 -37.87(18) . . . . ?
B19 B18 B21 B16 100.5(2) . . . . ?
B19 B18 B21 B17 138.08(19) . . . . ?
B19 B18 B21 B20 37.18(18) . . . . ?
B19 B20 B21 B16 -138.1(2) . . . . ?
B19 B20 B21 B17 -100.2(2) . . . . ?
B19 B20 B21 B18 -37.37(18) . . . . ?
B20 B14 B15 C4 -138.20(19) . . . . ?
B20 B14 B15 B12 -101.6(2) . . . . ?
B20 B14 B15 B16 -38.32(18) . . . . ?
B20 B14 B19 C5 135.41(19) . . . . ?
B20 B14 B19 B18 101.0(2) . . . . ?
B20 B14 B19 B21 38.10(19) . . . . ?
B20 B15 B16 B12 -137.8(2) . . . . ?
B20 B15 B16 B17 -101.0(2) . . . . ?
B20 B15 B16 B21 -37.06(19) . . . . ?
B20 B16 B17 B12 -100.2(2) . . . . ?
B20 B16 B17 B13 -62.1(2) . . . . ?
B20 B16 B17 B18 0.9(2) . . . . ?
B20 B16 B17 B21 38.08(18) . . . . ?
B20 B16 B21 B17 -137.6(2) . . . . ?
B20 B16 B21 B18 -100.4(2) . . . . ?
B20 B16 B21 B19 -37.13(18) . . . . ?
B20 B19 B21 B16 37.37(19) . . . . ?
B20 B19 B21 B17 100.9(2) . . . . ?
B20 B19 B21 B18 138.01(19) . . . . ?
B21 B16 B17 B12 -138.3(2) . . . . ?
B21 B16 B17 B13 -100.1(2) . . . . ?
B21 B16 B17 B18 -37.15(18) . . . . ?
B21 B16 B20 B14 100.6(2) . . . . ?
B21 B16 B20 B15 138.9(2) . . . . ?
B21 B16 B20 B19 37.39(18) . . . . ?
B21 B17 B18 C5 -99.4(2) . . . . ?
B21 B17 B18 B13 -137.36(19) . . . . ?
B21 B17 B18 B19 -37.95(18) . . . . ?
B21 B18 B19 C5 -135.19(19) . . . . ?
B21 B18 B19 B14 -101.0(2) . . . . ?
B21 B18 B19 B20 -37.70(18) . . . . ?
B21 B19 B20 B14 -137.56(19) . . . . ?
B21 B19 B20 B15 -100.5(2) . . . . ?
B21 B19 B20 B16 -37.17(18) . . . . ?
